data_1574576
loop_
_publ_author_name
'Li, Zhipeng'
'Zhang, Jingyang'
'Zhu, Wanmeng'
'Wang, Tianyi'
'Tang, Yefeng'
'Wang, Jian'

_publ_section_title
;
 N-Heterocyclic carbene-catalyzed enantioselective (dynamic) kinetic
 resolution for the assembly of inherently chiral macrocycles
;
_journal_issue 24
_journal_name_full 'Chemical Science'
_journal_page_first 11021
_journal_page_last 11026
_journal_paper_doi 10.1039/D5SC01773D
_journal_volume 16
_journal_year 2025
_chemical_absolute_configuration ad
_chemical_formula_moiety 'C42 H44 N6 O4, 0.25[], 0.25[], 0.25[], 0.125[], 0.125[], 0.25[]'
_chemical_formula_sum 'C42 H44 N6 O4'
_chemical_formula_weight 696.83
_space_group_crystal_system monoclinic
_space_group_IT_number 5
_space_group_name_Hall 'C 2y'
_space_group_name_H-M_alt 'C 1 2 1'
_atom_sites_solution_hydrogens mixed
_atom_sites_solution_primary dual
_audit_creation_date 2024-12-30
_audit_creation_method
;
Olex2 1.5
(compiled 2024.02.16 svn.r378c4104 for OlexSys, GUI svn.r6928)
;
_audit_update_record
;
2025-02-05 deposited with the CCDC.	2025-05-05 downloaded from the CCDC.
;
_cell_angle_alpha 90
_cell_angle_beta 92.5770(10)
_cell_angle_gamma 90
_cell_formula_units_Z 16
_cell_length_a 72.2732(7)
_cell_length_b 9.21670(10)
_cell_length_c 24.9319(2)
_cell_measurement_reflns_used 76522
_cell_measurement_temperature 150
_cell_measurement_theta_max 72.5520
_cell_measurement_theta_min 3.5560
_cell_volume 16590.9(3)
_computing_cell_refinement 'CrysAlisPro 1.171.43.124a (Rigaku OD, 2024)'
_computing_data_collection 'CrysAlisPro system (CCD 43.90a 64-bit (release 15-09-2023))'
_computing_data_reduction 'CrysAlisPro 1.171.43.124a (Rigaku OD, 2024)'
_computing_molecular_graphics 'Olex2 1.5 (Dolomanov et al., 2009)'
_computing_publication_material 'Olex2 1.5 (Dolomanov et al., 2009)'
_computing_structure_refinement 'SHELXL 2019/3 (Sheldrick, 2015)'
_computing_structure_solution 'SHELXT  (Sheldrick, 2015)'
_diffrn_ambient_temperature 150
_diffrn_detector 'Hybrid Pixel Array Detector'
_diffrn_detector_area_resol_mean 10.0000
_diffrn_detector_type 'HyPix-Arc 150'
_diffrn_measured_fraction_theta_full 0.976
_diffrn_measured_fraction_theta_max 0.938
_diffrn_measurement_details
;
List of Runs (angles in degrees, time in seconds):

  # Type    Start    End  Width  t~exp~   \w     \q     \k     \f   Frames
#--------------------------------------------------------------------------
  1  \w     22.00  48.00   0.50    0.78    --   63.09-123.00 117.00   52
  2  \w    -52.00 -26.00   0.50    0.78    --  -63.21 123.00-162.00   52
  3  \w    -58.00 -32.00   0.50    0.78    --  -72.99 123.00-162.00   52
  4  \w     70.00  95.00   0.50    0.78    --   76.25-123.00 117.00   50
  5  \w     37.00  65.00   0.50    0.78    --   76.25-123.00 117.00   56
  6  \w    -64.00 -39.00   0.50    0.78    --  -77.13 123.00-162.00   50
  7  \w     25.00  50.00   0.50    0.78    --    6.00  41.00 161.91   50
  8  \w     29.00  54.00   0.50    0.78    --   10.00  41.00 -20.80   50
  9  \w     29.00  54.00   0.50    0.78    --   10.00  41.00 -38.03   50
 10  \w     29.00  54.00   0.50    0.78    --   10.00  41.00 -80.22   50
 11  \w     29.00  54.00   0.50    0.78    --   10.00  41.00-150.90   50
 12  \w     33.00  58.00   0.50    0.78    --   14.00  40.00 -52.69   50
 13  \w     33.00  58.00   0.50    0.78    --   14.00  41.00 161.54   50
 14  \w     33.00  58.00   0.50    0.78    --   14.00  40.00 -99.86   50
 15  \w     33.00  58.00   0.50    0.78    --   14.00  40.00-126.85   50
 16  \w     33.00  58.00   0.50    0.78    --   14.00  41.00  85.53   50
 17  \w     37.00  62.00   0.50    0.78    --   18.00  41.00  32.52   50
 18  \w      4.00  29.00   0.50    0.78    --   18.00-111.00-172.99   50
 19  \w     37.00  62.00   0.50    0.78    --   18.00  41.00 121.84   50
 20  \w     37.00  62.00   0.50    0.78    --   18.00  41.00  66.42   50
 21  \w     37.00  62.00   0.50    0.78    --   18.00  41.00 -48.97   50
 22  \w     37.00  62.00   0.50    0.78    --   18.00  41.00 173.89   50
 23  \w     37.00  62.00   0.50    0.78    --   18.00  41.00  45.96   50
 24  \w    -15.00  10.00   0.50    0.78    --  -22.00  85.00 -28.50   50
 25  \w     41.00  67.00   0.50    0.78    --   22.00  41.00 -17.10   52
 26  \w    -18.00   7.00   0.50    0.78    --  -22.00  89.00  90.83   50
 27  \w    -18.00   7.00   0.50    0.78    --  -22.00  89.00  57.05   50
 28  \w     41.00  66.00   0.50    0.78    --   22.00  39.00 102.62   50
 29  \w     45.00  70.00   0.50    0.78    --   26.00  41.00 154.89   50
 30  \w     45.00  70.00   0.50    0.78    --   26.00  41.00 -65.39   50
 31  \w     45.00  70.00   0.50    0.78    --   26.00  41.00 137.03   50
 32  \w     45.00  70.00   0.50    0.78    --   26.00  41.00-129.19   50
 33  \w     49.00  74.00   0.50    0.78    --   30.00  41.00   9.40   50
 34  \w     49.00  74.00   0.50    0.78    --   30.00  41.00-171.27   50
 35  \w     49.00  74.00   0.50    0.78    --   30.00  39.00 -75.67   50
 36  \w     49.00  74.00   0.50    0.78    --   30.00  41.00 -41.03   50
 37  \w     49.00  74.00   0.50    0.78    --   30.00  39.00 -12.22   50
 38  \w     53.00  78.00   0.50    0.78    --   34.00  37.00 -85.77   50
 39  \w     53.00  78.00   0.50    0.78    --   34.00  37.00  77.51   50
 40  \w     57.00  82.00   0.50    0.78    --   38.00  41.00-158.93   50
 41  \w     57.00  82.00   0.50    0.78    --   38.00  38.00 141.29   50
 42  \w     57.00  82.00   0.50    0.78    --   38.00  38.00-170.26   50
 43  \w    -83.00 -57.00   0.50    0.78    --  -38.00 -39.00-118.73   52
 44  \w    -83.00 -58.00   0.50    0.78    --  -38.00 -41.00  17.05   50
 45  \w    -86.00 -61.00   0.50    0.78    --  -42.00 -39.00 -32.85   50
 46  \w     61.00  86.00   0.50    0.78    --   42.00  40.00  44.31   50
 47  \w    -87.00 -62.00   0.50    0.78    --  -42.00 -39.00  31.64   50
 48  \w    -87.00 -61.00   0.50    0.78    --  -42.00 -38.00 -63.30   52
 49  \w    -87.00 -62.00   0.50    0.78    --  -42.00 -37.00  58.76   50
 50  \w     61.00  86.00   0.50    0.78    --   42.00  41.00-155.67   50
 51  \w     61.00  86.00   0.50    0.78    --   42.00  41.00-128.09   50
 52  \w    -87.00 -62.00   0.50    0.78    --  -42.00 -38.00  86.18   50
 53  \w    -99.00 -73.00   0.50    0.78    --  -54.00 -41.00-158.56   52
 54  \w    -99.00 -74.00   0.50    0.78    --  -54.00 -40.00 -72.05   50
 55  \w    -99.00 -74.00   0.50    0.78    --  -54.00 -40.00  20.01   50
 56  \w    -99.00 -73.00   0.50    0.78    --  -54.00 -41.00 -59.15   52
 57  \w    -99.00 -73.00   0.50    0.78    --  -54.00 -41.00 108.55   52
 58  \w    -98.00 -73.00   0.50    0.78    --  -54.00 -41.00  15.57   50
 59  \w   -102.00 -77.00   0.50    0.78    --  -58.00 -38.00 -98.15   50
 60  \w   -103.00 -77.00   0.50    0.78    --  -58.00 -38.00  51.86   52
 61  \w   -103.00 -78.00   0.50    0.78    --  -58.00 -39.00 168.78   50
 62  \w   -103.00 -77.00   0.50    0.78    --  -58.00 -41.00   8.80   52
 63  \w   -102.00 -77.00   0.50    0.78    --  -58.00 -41.00-111.02   50
 64  \w   -103.00 -78.00   0.50    0.78    --  -58.00 -38.00 -18.79   50
 65  \w   -103.00 -77.00   0.50    0.78    --  -58.00 -39.00 151.64   52
 66  \w   -103.00 -78.00   0.50    0.78    --  -58.00 -38.00  86.21   50
 67  \w   -106.00 -81.00   0.50    0.78    --  -62.00 -40.00-170.69   50
 68  \w     54.00  82.00   0.50    0.78    --   63.09-125.00 150.00   56
 69  \w     22.00  72.00   0.50    0.78    --   63.09-125.00  60.00  100
 70  \w     24.00  50.00   0.50    0.78    --   63.09-125.00 150.00   52
 71  \w     52.00 102.00   0.50    0.78    --   63.09  15.00-180.00  100
 72  \w     24.00  64.00   0.50    0.78    --   63.09-125.00 -30.00   80
 73  \w     22.00  65.00   0.50    0.78    --   63.09-125.00-180.00   86
 74  \w     73.00 100.00   0.50    0.78    --   63.09  15.00 -30.00   54
 75  \w    -82.00 -23.00   0.50    0.78    --  -63.21 125.00 120.00  118
 76  \w    -54.00 -24.00   0.50    0.78    --  -63.21 125.00  90.00   60
 77  \w    -57.00 -23.00   0.50    0.78    --  -63.21 125.00 -60.00   68
 78  \w    -54.00 -22.00   0.50    0.78    --  -63.21 125.00-150.00   64
 79  \w    -77.00 -22.00   0.50    0.78    --  -63.21 125.00   0.00  110
 80  \w    -60.00 -23.00   0.50    0.78    --  -63.21 125.00 150.00   74
 81  \w   -110.00 -84.00   0.50    0.78    --  -66.00 -31.00-137.00   52
 82  \w   -109.00 -84.00   0.50    0.78    --  -66.00 -35.00 118.66   50
 83  \w   -115.00 -90.00   0.50    0.78    --  -70.00 -40.00-122.70   50
 84  \w   -115.00 -89.00   0.50    0.78    --  -70.00 -41.00 153.23   52
 85  \w   -115.00 -90.00   0.50    0.78    --  -70.00 -41.00 -67.35   50
 86  \w   -114.00 -89.00   0.50    0.78    --  -70.00 -41.00 139.22   50
 87  \w   -115.00 -89.00   0.50    0.78    --  -70.00 -40.00 104.54   52
 88  \w   -115.00 -90.00   0.50    0.78    --  -70.00 -41.00-146.85   50
 89  \w   -115.00 -89.00   0.50    0.78    --  -70.00 -40.00 -20.59   52
 90  \w   -114.00 -89.00   0.50    0.78    --  -70.00 -39.00-177.00   50
 91  \w   -115.00 -89.00   0.50    0.78    --  -70.00 -40.00  -3.06   52
 92  \w   -115.00 -90.00   0.50    0.78    --  -70.00 -39.00 165.21   50
 93  \w   -115.00 -89.00   0.50    0.78    --  -70.00 -39.00 -33.43   52
 94  \w     34.00  91.00   0.50    0.78    --   72.72-125.00  30.00  114
 95  \w     57.00  82.00   0.50    0.78    --   72.72-123.00 117.00   50
 96  \w    -92.00 -32.00   0.50    0.78    --  -72.99 125.00-120.00  120
 97  \w    -92.00 -34.00   0.50    0.78    --  -72.99 125.00-180.00  116
 98  \w   -119.00 -93.00   0.50    0.78    --  -74.00 -39.00  71.37   52
 99  \w   -103.00 -34.00   0.50    0.78    --  -74.00 140.00-121.10  138
100  \w   -119.00 -93.00   0.50    0.78    --  -74.00 -31.00  49.23   52
101  \w   -117.00 -92.00   0.50    0.78    --  -74.00 -31.00  41.43   50
102  \w   -119.00 -94.00   0.50    0.78    --  -74.00 -39.00  15.56   50
103  \w     39.00  72.00   0.50    0.78    --   76.25-125.00 150.00   66
104  \w   -119.00 -88.00   0.50    0.78    --  -77.13 -15.00 120.00   62
105  \w   -121.00 -80.00   0.50    0.78    --  -77.13 -15.00-180.00   82
106  \w   -119.00 -76.00   0.50    0.78    --  -77.13 -15.00 -60.00   86
107  \w    -99.00 -39.00   0.50    0.78    --  -78.14 126.00  87.94  120
108  \w   -122.00 -97.00   0.50    0.78    --  -78.14 -32.00  87.50   50
109  \w   -106.00 -39.00   0.50    0.78    --  -78.14 139.00 -29.75  134
110  \w   -124.00 -99.00   0.50    0.78    --  -78.14 -27.00 166.77   50
111  \w   -102.00 -37.00   0.50    0.78    --  -78.14 132.00   0.68  130
112  \w    -63.00 -38.00   0.50    0.78    --  -78.14 139.00 -84.04   50
113  \w   -123.00 -98.00   0.50    0.78    --  -78.14 -41.00 -51.18   50
114  \w   -122.00 -97.00   0.50    0.78    --  -78.14 -40.00 -92.68   50
115  \w   -123.00 -97.00   0.50    0.78    --  -78.14 -40.00  49.00   52
116  \w   -122.00 -97.00   0.50    0.78    --  -78.14 -39.00  55.21   50
117  \w   -124.00 -99.00   0.50    0.78    --  -78.14 -31.00   2.21   50
118  \w   -124.00 -96.00   0.50    0.78    --  -78.14 -27.00-129.78   56
119  \w   -123.00 -98.00   0.50    0.78    --  -78.14 -33.00 120.50   50
120  \w   -123.00 -97.00   0.50    0.78    --  -78.14 -41.00 -78.16   52
121  \w    -99.00 -38.00   0.50    0.78    --  -78.14 126.00-153.87  122
122  \w    -64.00 -37.00   0.50    0.78    --  -78.14 133.00 143.83   54
123  \w   -102.00 -72.00   0.50    0.78    --  -78.14 133.00 143.83   60
124  \w    -64.00 -39.00   0.50    0.78    --  -78.14 128.00 -47.56   50
125  \w   -125.00-100.00   0.50    0.78    --  -78.14 -28.00  20.82   50
126  \w   -100.00 -75.00   0.50    0.78    --  -78.14 128.00 -47.56   50
127  \w   -101.00 -38.00   0.50    0.78    --  -78.14 131.00 117.05  126
128  \w    -99.00 -41.00   0.50    0.78    --  -78.14 126.00 -83.61  116
129  \w   -122.00 -97.00   0.50    0.78    --  -78.14 -40.00 -42.19   50
130  \w   -106.00 -38.00   0.50    0.78    --  -78.14 139.00 147.95  136
131  \w   -120.00 -94.00   0.50    0.78    --  -78.14 -25.00  59.64   52
;
_diffrn_measurement_device 'four-circle diffractometer'
_diffrn_measurement_device_type 'ROD, Synergy Custom system, HyPix-Arc 150'
_diffrn_measurement_method '\w scans'
_diffrn_orient_matrix_type 'CrysAlisPro convention (1999,Acta A55,543-557)'
_diffrn_orient_matrix_UB_11 -0.0196037000
_diffrn_orient_matrix_UB_12 -0.0559095000
_diffrn_orient_matrix_UB_13 0.0104323000
_diffrn_orient_matrix_UB_21 0.0081994000
_diffrn_orient_matrix_UB_22 -0.1061564000
_diffrn_orient_matrix_UB_23 0.0425689000
_diffrn_orient_matrix_UB_31 -0.0019571000
_diffrn_orient_matrix_UB_32 0.1163261000
_diffrn_orient_matrix_UB_33 0.0436549000
_diffrn_radiation_monochromator mirror
_diffrn_radiation_probe x-ray
_diffrn_radiation_type 'Cu K\a'
_diffrn_radiation_wavelength 1.54184
_diffrn_reflns_av_R_equivalents 0.0517
_diffrn_reflns_av_unetI/netI 0.0603
_diffrn_reflns_Laue_measured_fraction_full 0.976
_diffrn_reflns_Laue_measured_fraction_max 0.938
_diffrn_reflns_limit_h_max 89
_diffrn_reflns_limit_h_min 0
_diffrn_reflns_limit_k_max 11
_diffrn_reflns_limit_k_min -10
_diffrn_reflns_limit_l_max 30
_diffrn_reflns_limit_l_min -29
_diffrn_reflns_number 127549
_diffrn_reflns_point_group_measured_fraction_full 0.849
_diffrn_reflns_point_group_measured_fraction_max 0.800
_diffrn_reflns_theta_full 67.684
_diffrn_reflns_theta_max 74.354
_diffrn_reflns_theta_min 3.673
_diffrn_source 'Rotating-anode X-ray tube'
_diffrn_source_type 'Rigaku (Cu) X-ray Source'
_exptl_absorpt_coefficient_mu 0.584
_exptl_absorpt_correction_T_max 1.00000
_exptl_absorpt_correction_T_min 0.88457
_exptl_absorpt_correction_type multi-scan
_exptl_absorpt_process_details
;
CrysAlisPro 1.171.43.124a (Rigaku Oxford Diffraction, 2024)
Empirical absorption correction using spherical harmonics,
implemented in SCALE3 ABSPACK scaling algorithm.
;
_exptl_crystal_colour colourless
_exptl_crystal_colour_primary colourless
_exptl_crystal_density_diffrn 1.116
_exptl_crystal_description block
_exptl_crystal_F_000 5920
_refine_diff_density_max 0.408
_refine_diff_density_min -0.294
_refine_diff_density_rms 0.055
_refine_ls_abs_structure_details
;
 Refined as an inversion twin.
;
_refine_ls_abs_structure_Flack 0.1(2)
_refine_ls_extinction_method none
_refine_ls_goodness_of_fit_ref 1.037
_refine_ls_hydrogen_treatment mixed
_refine_ls_matrix_type full
_refine_ls_number_parameters 2078
_refine_ls_number_reflns 27135
_refine_ls_number_restraints 437
_refine_ls_restrained_S_all 1.039
_refine_ls_R_factor_all 0.0975
_refine_ls_R_factor_gt 0.0710
_refine_ls_shift/su_max 0.007
_refine_ls_shift/su_mean 0.000
_refine_ls_structure_factor_coef Fsqd
_refine_ls_weighting_details 'w=1/[\s^2^(Fo^2^)+(0.1018P)^2^+17.4143P] where P=(Fo^2^+2Fc^2^)/3'
_refine_ls_weighting_scheme calc
_refine_ls_wR_factor_gt 0.1787
_refine_ls_wR_factor_ref 0.1936
_reflns_Friedel_coverage 0.601
_reflns_Friedel_fraction_full 0.703
_reflns_Friedel_fraction_max 0.642
_reflns_number_gt 20201
_reflns_number_total 27135
_reflns_threshold_expression 'I > 2\s(I)'
_cod_data_source_file d5sc01773d2.cif
_cod_data_source_block exp_541_autored_sq
_cod_depositor_comments 'Adding full bibliography for 1574576.cif.'
_cod_original_cell_volume 16590.8(3)
_cod_database_code 1574576
_shelx_shelxl_version_number 2019/3
_chemical_oxdiff_formula 'C11 H10 N O'
_shelx_space_group_comment
;
The symmetry employed for this shelxl refinement is uniquely defined
by the following loop, which should always be used as a source of
symmetry information in preference to the above space-group names.
They are only intended as comments.
;
_olex2_refinement_description
;
1. Twinned data refinement
 Scales: 0.9(2)
 0.1(2)
2. Fixed Uiso
 At 1.2 times of:
  All C(H) groups, All C(H,H) groups, All C(H,H,H,H) groups
 At 1.5 times of:
  All C(H,H,H) groups
3. Restrained distances
 C16A-C13A = C14A-C13A = C15A-C13A
 1.5 with sigma of 0.02
 C1C-C170 = C1F-C170 = C140-C138 = C140-C139 = C142-C140 = C1D-C170
 1.5 with sigma of 0.02
 C99A-C97A = C99-C97 = C97A-C171 = C97-C100 = C98-C97 = C98A-C97A
 1.5 with sigma of 0.02
 H54-H55
 1.95 with sigma of 0.01
4. Uiso/Uaniso restraints and constraints
C1A \\sim C1B \\sim C133 \\sim C134 \\sim C135 \\sim C136 \\sim C169: within 2A
with sigma of 0.01 and sigma for terminal atoms of 0.02 within 2A
O14 \\sim C1C \\sim C1D \\sim C1E \\sim C1F \\sim C137 \\sim C138 \\sim C139
\\sim C140 \\sim C141 \\sim C142 \\sim C170: within 2A with sigma of 0.01 and
sigma for terminal atoms of 0.02 within 2A
C96 \\sim C97 \\sim C97A \\sim C98 \\sim C98A \\sim C99 \\sim C99A \\sim C100
\\sim C171: within 2A with sigma of 0.01 and sigma for terminal atoms of 0.02
within 2A
C12 \\sim C12A \\sim C13 \\sim C13A \\sim C14 \\sim C14A \\sim C15 \\sim C15A
\\sim C16 \\sim C16A: within 2A with sigma of 0.01 and sigma for terminal atoms
of 0.02 within 2A
Uanis(C14A) \\sim Ueq, Uanis(C12) \\sim Ueq: with sigma of 0.01 and sigma for
terminal atoms of 0.02
5. Others
 Sof(C1A)=Sof(H73)=Sof(H74)=Sof(H75)=Sof(C1B)=Sof(H76)=Sof(H77)=Sof(H78)=
 Sof(C169)=Sof(H148)=Sof(H149)=Sof(H150)=1-FVAR(1)
 Sof(C134)=Sof(H94)=Sof(H95)=Sof(H96)=Sof(C135)=Sof(H97)=Sof(H98)=Sof(H99)=
 Sof(C136)=Sof(H100)=Sof(H101)=Sof(H102)=FVAR(1)
 Sof(C1C)=Sof(H79)=Sof(H80)=Sof(H81)=Sof(C1D)=Sof(H82)=Sof(H83)=Sof(H84)=
 Sof(C1E)=Sof(H85)=Sof(H86)=Sof(H88)=Sof(C1F)=Sof(H90)=Sof(H91)=Sof(C170)=1-
 FVAR(2)
 Sof(C138)=Sof(H103)=Sof(H104)=Sof(C139)=Sof(H109)=Sof(H110)=Sof(H111)=
 Sof(C140)=Sof(C141)=Sof(H113)=Sof(H117)=Sof(H118)=Sof(C142)=Sof(H119)=
 Sof(H120)=Sof(H121)=FVAR(2)
 Sof(H96C)=Sof(H96D)=Sof(C97A)=Sof(C98A)=Sof(H98D)=Sof(H98E)=Sof(H98F)=
 Sof(C99A)=Sof(H99D)=Sof(H99E)=Sof(H99F)=Sof(C171)=Sof(H17A)=Sof(H17B)=
 Sof(H17C)=1-FVAR(3)
 Sof(H96A)=Sof(H96B)=Sof(C97)=Sof(C98)=Sof(H98A)=Sof(H98B)=Sof(H98C)=Sof(C99)=
 Sof(H99A)=Sof(H99B)=Sof(H99C)=Sof(C100)=Sof(H10A)=Sof(H10B)=Sof(H10C)=FVAR(3)
 Sof(C12A)=Sof(HM)=Sof(HN)=Sof(C13A)=Sof(C14A)=Sof(HR)=Sof(HS)=Sof(HT)=
 Sof(C15A)=Sof(HX)=Sof(HY)=Sof(HZ)=Sof(C16A)=Sof(H4)=Sof(H5)=Sof(H6)=1-FVAR(4)
 Sof(C12)=Sof(HK)=Sof(HL)=Sof(C13)=Sof(C14)=Sof(HO)=Sof(HP)=Sof(HQ)=Sof(C15)=
 Sof(HU)=Sof(HV)=Sof(HW)=Sof(C16)=Sof(H1)=Sof(H2)=Sof(H3)=FVAR(4)
6.a Secondary CH2 refined with riding coordinates:
 C12(HK,HL), C12A(HM,HN), C25(H11,H12), C33(H20,H21), C54(H40,H41), C67(H55,
 H56), C75(H64,H65), C96(H96A,H96B), C96(H96C,H96D), C109(H10D,H10E), C117(H11D,
 H11E), C1F(H90,H91), C138(H103,H104), C151(H130,H131), C159(H139,H140)
6.b Aromatic/amide H refined with riding coordinates:
 C3(H), C5(HA), C21(H7), C22(H8), C23(H9), C24(H10), C28(H16), C30(H17),
 C31(H18), C32(H19), C39(H25), C40(H26), C41(H27), C42(H28), C45(H29), C47(H30),
  C63(H51), C64(H52), C65(H53), C70(H60), C72(H61), C73(H62), C74(H63),
 C80(H69), C81(H70), C82(H71), C83(H72), C87(H87), C89(H89), C105(H105),
 C106(H106), C107(H107), C108(H108), C112(H112), C114(H114), C115(H115),
 C116(H116), C123(H123), C124(H124), C125(H125), C126(H126), C129(H92),
 C131(H93), C146(H122), C147(H127), C148(H128), C149(H129), C154(H135),
 C155(H136), C156(H137), C158(H138), C164(H144), C165(H145), C166(H146),
 C167(H147)
6.c Idealised Me refined as rotating group:
 C8(HB,HC,HD), C9(HE,HF,HG), C10(HH,HI,HJ), C14(HO,HP,HQ), C14A(HR,HS,HT),
 C15(HU,HV,HW), C15A(HX,HY,HZ), C16(H1,H2,H3), C16A(H4,H5,H6), C26(H13,H14,H15),
  C34(H22,H23,H24), C50(H31,H32,H33), C51(H34,H35,H36), C52(H37,H38,H39),
 C56(H42,H43,H44), C57(H45,H46,H47), C58(H48,H49,H50), C68(H57,H58,H59),
 C76(H66,H67,H68), C92(H92A,H92B,H92C), C93(H93A,H93B,H93C), C94(H94A,H94B,
 H94C), C98(H98A,H98B,H98C), C98A(H98D,H98E,H98F), C99(H99A,H99B,H99C),
 C99A(H99D,H99E,H99F), C100(H10A,H10B,H10C), C110(H11A,H11B,H11C), C118(H11F,
 H11G,H11H), C171(H17A,H17B,H17C), C1A(H73,H74,H75), C1B(H76,H77,H78), C1C(H79,
 H80,H81), C1D(H82,H83,H84), C1E(H85,H86,H88), C134(H94,H95,H96), C135(H97,H98,
 H99), C136(H100,H101,H102), C139(H109,H110,H111), C141(H113,H117,H118),
 C142(H119,H120,H121), C152(H132,H133,H134), C160(H141,H142,H143), C169(H148,
 H149,H150)
;
_platon_squeeze_void_probe_radius 1.20
_olex2_submission_special_instructions 'No special instructions were received'
_oxdiff_exptl_absorpt_empirical_details
;
Empirical correction (ABSPACK) includes:
- Absorption correction using spherical harmonics
- Frame scaling
;
_oxdiff_exptl_absorpt_empirical_full_max 2.530
_oxdiff_exptl_absorpt_empirical_full_min 0.609

loop_
_space_group_symop_operation_xyz
'x, y, z'
'-x, y, -z'
'x+1/2, y+1/2, z'
'-x+1/2, y+1/2, -z'

loop_
_atom_site_label
_atom_site_type_symbol
_atom_site_fract_x
_atom_site_fract_y
_atom_site_fract_z
_atom_site_U_iso_or_equiv
_atom_site_adp_type
_atom_site_occupancy
_atom_site_site_symmetry_order
_atom_site_calc_flag
_atom_site_refinement_flags_posn
_atom_site_refinement_flags_adp
_atom_site_refinement_flags_occupancy
_atom_site_disorder_assembly
_atom_site_disorder_group
O1 O 0.56164(5) 0.8550(4) 0.88375(14) 0.0311(9) Uani 1 1 d . . . . .
O2 O 0.56091(7) 1.0915(5) 0.8626(2) 0.0609(14) Uani 1 1 d . . . . .
O3 O 0.59896(5) 0.9097(4) 0.90925(15) 0.0316(9) Uani 1 1 d . . . . .
O4 O 0.53645(4) 0.8920(4) 0.96157(14) 0.0245(8) Uani 1 1 d . . . . .
N1 N 0.62414(5) 0.8168(5) 0.87362(18) 0.0326(11) Uani 1 1 d . . . . .
N2 N 0.60497(5) 0.6693(5) 0.92679(17) 0.0252(10) Uani 1 1 d . . . . .
N3 N 0.60920(5) 0.4287(5) 0.94443(18) 0.0282(10) Uani 1 1 d . . . . .
N4 N 0.54268(5) 0.4001(5) 0.97468(19) 0.0295(11) Uani 1 1 d . . . . .
N5 N 0.53947(5) 0.6468(5) 0.96808(17) 0.0261(10) Uani 1 1 d . . . . .
N6 N 0.51418(5) 0.4846(5) 0.94380(17) 0.0254(10) Uani 1 1 d . . . . .
C1 C 0.56776(7) 0.8888(6) 0.9355(2) 0.0247(11) Uani 1 1 d . . . . .
C2 C 0.58645(6) 0.9041(6) 0.9499(2) 0.0251(11) Uani 1 1 d . . . . .
C3 C 0.59241(7) 0.9254(6) 1.0027(2) 0.0287(13) Uani 1 1 d . . . . .
H H 0.605283 0.935568 1.011374 0.034 Uiso 1 1 calc R U . . .
C4 C 0.57981(6) 0.9323(6) 1.0439(2) 0.0256(12) Uani 1 1 d . . . . .
C5 C 0.56097(6) 0.9188(6) 1.0291(2) 0.0253(12) Uani 1 1 d . . . . .
HA H 0.551966 0.923859 1.055602 0.030 Uiso 1 1 calc R U . . .
C6 C 0.55547(6) 0.8982(6) 0.9758(2) 0.0237(11) Uani 1 1 d . . . . .
C7 C 0.58630(7) 0.9611(6) 1.1023(2) 0.0300(13) Uani 1 1 d . . . . .
C8 C 0.57369(10) 0.8893(9) 1.1409(3) 0.062(2) Uani 1 1 d . . . . .
HB H 0.561813 0.940670 1.140316 0.093 Uiso 1 1 calc R U . . .
HC H 0.579436 0.892370 1.177206 0.093 Uiso 1 1 calc R U . . .
HD H 0.571621 0.788081 1.130127 0.093 Uiso 1 1 calc R U . . .
C9 C 0.58741(13) 1.1190(9) 1.1122(3) 0.078(3) Uani 1 1 d . . . . .
HE H 0.598738 1.157462 1.097377 0.117 Uiso 1 1 calc R U . . .
HF H 0.587621 1.137367 1.150962 0.117 Uiso 1 1 calc R U . . .
HG H 0.576605 1.166797 1.094900 0.117 Uiso 1 1 calc R U . . .
C10 C 0.60548(10) 0.8955(12) 1.1135(3) 0.082(3) Uani 1 1 d . . . . .
HH H 0.605032 0.791099 1.106207 0.122 Uiso 1 1 calc R U . . .
HI H 0.609355 0.911722 1.151212 0.122 Uiso 1 1 calc R U . . .
HJ H 0.614351 0.941692 1.090316 0.122 Uiso 1 1 calc R U . . .
C11 C 0.55764(9) 0.9696(7) 0.8502(2) 0.0424(16) Uani 1 1 d . . . . .
C12 C 0.5471(2) 0.9115(18) 0.7992(7) 0.062(3) Uani 0.756(11) 1 d . U P A 1
HK H 0.542169 0.814054 0.807485 0.075 Uiso 0.756(11) 1 calc R U P A 1
HL H 0.536272 0.975556 0.791417 0.075 Uiso 0.756(11) 1 calc R U P A 1
C12A C 0.5509(8) 0.949(7) 0.794(2) 0.070(5) Uani 0.244(11) 1 d . U P A 2
HM H 0.537474 0.927885 0.793139 0.084 Uiso 0.244(11) 1 calc R U P A 2
HN H 0.552501 1.041526 0.774138 0.084 Uiso 0.244(11) 1 calc R U P A 2
C13 C 0.55759(17) 0.8999(18) 0.7499(5) 0.076(3) Uani 0.756(11) 1 d . U P A 1
C13A C 0.5597(5) 0.837(4) 0.7650(14) 0.070(4) Uani 0.244(11) 1 d D U P A 2
C14 C 0.57739(17) 0.8255(16) 0.7628(5) 0.071(4) Uani 0.756(11) 1 d . U P A 1
HO H 0.576875 0.767640 0.795706 0.107 Uiso 0.756(11) 1 calc R U P A 1
HP H 0.586867 0.901014 0.767821 0.107 Uiso 0.756(11) 1 calc R U P A 1
HQ H 0.580520 0.762564 0.732894 0.107 Uiso 0.756(11) 1 calc R U P A 1
C14A C 0.5516(8) 0.826(10) 0.708(2) 0.069(8) Uani 0.244(11) 1 d D U P A 2
HR H 0.557641 0.896007 0.684887 0.104 Uiso 0.244(11) 1 calc R U P A 2
HS H 0.538242 0.846369 0.707412 0.104 Uiso 0.244(11) 1 calc R U P A 2
HT H 0.553516 0.727484 0.694163 0.104 Uiso 0.244(11) 1 calc R U P A 2
C15 C 0.56147(18) 1.0647(16) 0.7324(5) 0.095(5) Uani 0.756(11) 1 d . U P A 1
HU H 0.569767 1.065386 0.702338 0.143 Uiso 0.756(11) 1 calc R U P A 1
HV H 0.567264 1.117641 0.762794 0.143 Uiso 0.756(11) 1 calc R U P A 1
HW H 0.549737 1.111543 0.721282 0.143 Uiso 0.756(11) 1 calc R U P A 1
C15A C 0.5527(6) 0.702(4) 0.7853(17) 0.111(12) Uani 0.244(11) 1 d D U P A 2
HX H 0.559671 0.621144 0.770822 0.166 Uiso 0.244(11) 1 calc R U P A 2
HY H 0.539562 0.692282 0.774316 0.166 Uiso 0.244(11) 1 calc R U P A 2
HZ H 0.554073 0.701641 0.824606 0.166 Uiso 0.244(11) 1 calc R U P A 2
C16 C 0.5461(2) 0.833(3) 0.7044(7) 0.078(4) Uani 0.756(11) 1 d . U P A 1
H1 H 0.535534 0.896347 0.694932 0.117 Uiso 0.756(11) 1 calc R U P A 1
H2 H 0.541505 0.737982 0.715554 0.117 Uiso 0.756(11) 1 calc R U P A 1
H3 H 0.553673 0.820967 0.673125 0.117 Uiso 0.756(11) 1 calc R U P A 1
C16A C 0.5790(5) 0.875(6) 0.7449(19) 0.094(8) Uani 0.244(11) 1 d D U P A 2
H4 H 0.581304 0.817918 0.712808 0.141 Uiso 0.244(11) 1 calc R U P A 2
H5 H 0.588472 0.853037 0.773078 0.141 Uiso 0.244(11) 1 calc R U P A 2
H6 H 0.579462 0.978771 0.736142 0.141 Uiso 0.244(11) 1 calc R U P A 2
C17 C 0.61023(7) 0.7894(6) 0.9029(2) 0.0259(12) Uani 1 1 d . . . . .
C18 C 0.61536(6) 0.5516(6) 0.9200(2) 0.0245(12) Uani 1 1 d . . . . .
C19 C 0.63239(6) 0.5625(6) 0.8894(2) 0.0269(12) Uani 1 1 d . . . . .
C20 C 0.63543(7) 0.6991(7) 0.8669(2) 0.0295(13) Uani 1 1 d . . . . .
C21 C 0.65150(7) 0.7223(8) 0.8379(2) 0.0365(15) Uani 1 1 d . . . . .
H7 H 0.653499 0.814739 0.822272 0.044 Uiso 1 1 calc R U . . .
C22 C 0.66417(8) 0.6152(8) 0.8317(2) 0.0429(16) Uani 1 1 d . . . . .
H8 H 0.674950 0.633065 0.812315 0.051 Uiso 1 1 calc R U . . .
C23 C 0.66122(7) 0.4778(8) 0.8544(2) 0.0413(16) Uani 1 1 d . . . . .
H9 H 0.669995 0.402526 0.849831 0.050 Uiso 1 1 calc R U . . .
C24 C 0.64571(7) 0.4513(7) 0.8831(2) 0.0379(14) Uani 1 1 d . . . . .
H10 H 0.643938 0.358574 0.898645 0.045 Uiso 1 1 calc R U . . .
C25 C 0.61388(7) 0.2769(6) 0.9334(2) 0.0337(13) Uani 1 1 d . . . . .
H11 H 0.619870 0.272144 0.898456 0.040 Uiso 1 1 calc R U . . .
H12 H 0.602287 0.219825 0.929959 0.040 Uiso 1 1 calc R U . . .
C26 C 0.62686(7) 0.2062(7) 0.9767(3) 0.0418(15) Uani 1 1 d . . . . .
H13 H 0.629474 0.105867 0.966413 0.063 Uiso 1 1 calc R U . . .
H14 H 0.620871 0.206810 1.011194 0.063 Uiso 1 1 calc R U . . .
H15 H 0.638482 0.260903 0.980032 0.063 Uiso 1 1 calc R U . . .
C27 C 0.59377(6) 0.4436(6) 0.9796(2) 0.0254(12) Uani 1 1 d . . . . .
C28 C 0.57587(6) 0.4128(6) 0.9607(2) 0.0274(12) Uani 1 1 d . . . . .
H16 H 0.573521 0.382095 0.924694 0.033 Uiso 1 1 calc R U . . .
C29 C 0.56142(7) 0.4276(6) 0.9952(2) 0.0290(12) Uani 1 1 d . . . . .
C30 C 0.56492(7) 0.4668(6) 1.0479(2) 0.0323(13) Uani 1 1 d . . . . .
H17 H 0.554938 0.473135 1.071290 0.039 Uiso 1 1 calc R U . . .
C31 C 0.58284(7) 0.4975(6) 1.0675(2) 0.0308(13) Uani 1 1 d . . . . .
H18 H 0.585138 0.525558 1.103880 0.037 Uiso 1 1 calc R U . . .
C32 C 0.59741(7) 0.4859(6) 1.0325(2) 0.0295(12) Uani 1 1 d . . . . .
H19 H 0.609735 0.507073 1.044853 0.035 Uiso 1 1 calc R U . . .
C33 C 0.53593(7) 0.2504(6) 0.9731(2) 0.0341(14) Uani 1 1 d . . . . .
H20 H 0.546510 0.184256 0.968270 0.041 Uiso 1 1 calc R U . . .
H21 H 0.527173 0.238607 0.941724 0.041 Uiso 1 1 calc R U . . .
C34 C 0.52631(7) 0.2074(7) 1.0235(2) 0.0383(14) Uani 1 1 d . . . . .
H22 H 0.522949 0.104446 1.021466 0.058 Uiso 1 1 calc R U . . .
H23 H 0.515090 0.265951 1.026576 0.058 Uiso 1 1 calc R U . . .
H24 H 0.534664 0.223889 1.054924 0.058 Uiso 1 1 calc R U . . .
C35 C 0.53132(7) 0.5138(6) 0.9610(2) 0.0261(12) Uani 1 1 d . . . . .
C36 C 0.52918(6) 0.7563(5) 0.9549(2) 0.0217(11) Uani 1 1 d . . . . .
C37 C 0.51067(6) 0.7481(6) 0.9336(2) 0.0238(11) Uani 1 1 d . . . . .
C38 C 0.50385(6) 0.6040(6) 0.9287(2) 0.0255(12) Uani 1 1 d . . . . .
C39 C 0.48546(6) 0.5846(7) 0.9065(2) 0.0306(13) Uani 1 1 d . . . . .
H25 H 0.480354 0.489953 0.903058 0.037 Uiso 1 1 calc R U . . .
C40 C 0.47520(7) 0.7029(7) 0.8903(2) 0.0349(14) Uani 1 1 d . . . . .
H26 H 0.462947 0.689001 0.875842 0.042 Uiso 1 1 calc R U . . .
C41 C 0.48232(6) 0.8428(6) 0.8945(2) 0.0318(13) Uani 1 1 d . . . . .
H27 H 0.475021 0.922755 0.882091 0.038 Uiso 1 1 calc R U . . .
C42 C 0.49970(6) 0.8659(6) 0.9163(2) 0.0276(12) Uani 1 1 d . . . . .
H28 H 0.504367 0.961936 0.919867 0.033 Uiso 1 1 calc R U . . .
O5 O 0.68792(5) 0.2363(4) 0.75253(15) 0.0290(8) Uani 1 1 d . . . . .
O6 O 0.68857(6) -0.0047(4) 0.76538(17) 0.0455(11) Uani 1 1 d . . . . .
O7 O 0.71392(4) 0.2121(4) 0.67332(15) 0.0277(8) Uani 1 1 d . . . . .
O8 O 0.65088(5) 0.1964(4) 0.72400(15) 0.0303(9) Uani 1 1 d . . . . .
N7 N 0.74138(5) 0.3226(5) 0.67801(18) 0.0270(10) Uani 1 1 d . . . . .
N8 N 0.71351(5) 0.4603(5) 0.66508(17) 0.0250(10) Uani 1 1 d . . . . .
N9 N 0.71166(5) 0.7062(5) 0.66029(17) 0.0255(10) Uani 1 1 d . . . . .
N10 N 0.64766(5) 0.4400(5) 0.70931(17) 0.0250(10) Uani 1 1 d . . . . .
N11 N 0.62219(5) 0.5753(5) 0.74304(17) 0.0274(10) Uani 1 1 d . . . . .
N12 N 0.64556(6) 0.6868(5) 0.69799(18) 0.0308(11) Uani 1 1 d . . . . .
C43 C 0.68252(7) 0.2141(6) 0.6986(2) 0.0244(11) Uani 1 1 d . . . . .
C44 C 0.69502(6) 0.2114(5) 0.6593(2) 0.0232(11) Uani 1 1 d . . . . .
C45 C 0.68937(6) 0.1934(5) 0.6056(2) 0.0217(11) Uani 1 1 d . . . . .
H29 H 0.698313 0.193237 0.578807 0.026 Uiso 1 1 calc R U . . .
C46 C 0.67068(7) 0.1757(6) 0.5908(2) 0.0264(12) Uani 1 1 d . . . . .
C47 C 0.65799(7) 0.1788(6) 0.6314(2) 0.0263(12) Uani 1 1 d . . . . .
H30 H 0.645148 0.167264 0.622552 0.032 Uiso 1 1 calc R U . . .
C48 C 0.66396(6) 0.1984(5) 0.6839(2) 0.0240(11) Uani 1 1 d . . . . .
C49 C 0.66374(7) 0.1472(6) 0.5331(2) 0.0287(12) Uani 1 1 d . . . . .
C50 C 0.65733(11) -0.0096(7) 0.5294(3) 0.0531(18) Uani 1 1 d . . . . .
H31 H 0.667489 -0.073762 0.541587 0.080 Uiso 1 1 calc R U . . .
H32 H 0.653598 -0.032615 0.492125 0.080 Uiso 1 1 calc R U . . .
H33 H 0.646774 -0.023592 0.552215 0.080 Uiso 1 1 calc R U . . .
C51 C 0.67854(10) 0.1742(13) 0.4939(3) 0.088(3) Uani 1 1 d . . . . .
H34 H 0.684029 0.270130 0.500574 0.133 Uiso 1 1 calc R U . . .
H35 H 0.673095 0.170413 0.457213 0.133 Uiso 1 1 calc R U . . .
H36 H 0.688166 0.099716 0.498320 0.133 Uiso 1 1 calc R U . . .
C52 C 0.64715(11) 0.2477(8) 0.5180(3) 0.064(2) Uani 1 1 d . . . . .
H37 H 0.636538 0.220544 0.538986 0.096 Uiso 1 1 calc R U . . .
H38 H 0.643822 0.237463 0.479635 0.096 Uiso 1 1 calc R U . . .
H39 H 0.650575 0.348626 0.525782 0.096 Uiso 1 1 calc R U . . .
C53 C 0.68997(7) 0.1153(6) 0.7841(2) 0.0266(12) Uani 1 1 d . . . . .
C54 C 0.69332(9) 0.1577(7) 0.8419(2) 0.0391(15) Uani 1 1 d . . . . .
H40 H 0.700806 0.247707 0.842192 0.047 Uiso 1 1 calc R U . . .
H41 H 0.681132 0.184041 0.855699 0.047 Uiso 1 1 calc R U . . .
C55 C 0.70211(10) 0.0606(8) 0.8808(3) 0.0514(17) Uani 1 1 d . . . . .
C56 C 0.70421(10) 0.1336(9) 0.9360(3) 0.060(2) Uani 1 1 d . . . . .
H42 H 0.692106 0.168950 0.946525 0.090 Uiso 1 1 calc R U . . .
H43 H 0.712821 0.215415 0.934175 0.090 Uiso 1 1 calc R U . . .
H44 H 0.709027 0.063192 0.962538 0.090 Uiso 1 1 calc R U . . .
C57 C 0.72310(9) 0.0346(9) 0.8605(3) 0.067(2) Uani 1 1 d . . . . .
H45 H 0.730171 0.125093 0.864145 0.101 Uiso 1 1 calc R U . . .
H46 H 0.722467 0.004264 0.822801 0.101 Uiso 1 1 calc R U . . .
H47 H 0.729228 -0.041050 0.882472 0.101 Uiso 1 1 calc R U . . .
C58 C 0.69340(9) -0.0850(8) 0.8851(3) 0.055(2) Uani 1 1 d . . . . .
H48 H 0.700353 -0.142719 0.912160 0.082 Uiso 1 1 calc R U . . .
H49 H 0.693518 -0.134377 0.850286 0.082 Uiso 1 1 calc R U . . .
H50 H 0.680578 -0.073894 0.895674 0.082 Uiso 1 1 calc R U . . .
C59 C 0.72355(7) 0.3414(6) 0.6715(2) 0.0242(11) Uani 1 1 d . . . . .
C60 C 0.72262(6) 0.5882(6) 0.6683(2) 0.0253(12) Uani 1 1 d . . . . .
C61 C 0.74278(6) 0.5875(6) 0.6804(2) 0.0259(12) Uani 1 1 d . . . . .
C62 C 0.75113(7) 0.4501(6) 0.6843(2) 0.0246(11) Uani 1 1 d . . . . .
C63 C 0.77047(6) 0.4365(7) 0.6951(2) 0.0330(14) Uani 1 1 d . . . . .
H51 H 0.776105 0.343349 0.696282 0.040 Uiso 1 1 calc R U . . .
C64 C 0.78098(7) 0.5587(7) 0.7038(2) 0.0379(15) Uani 1 1 d . . . . .
H52 H 0.793966 0.550765 0.710859 0.045 Uiso 1 1 calc R U . . .
C65 C 0.77265(8) 0.6930(7) 0.7023(3) 0.0460(16) Uani 1 1 d . . . . .
H53 H 0.780147 0.776334 0.708834 0.055 Uiso 1 1 calc R U . . .
C66 C 0.75414(7) 0.7117(7) 0.6918(3) 0.0403(15) Uani 1 1 d . . . . .
H54 H 0.7504(4) 0.792(7) 0.683(3) 0.048 Uiso 1 1 d D U . . .
C67 C 0.71707(7) 0.8581(6) 0.6618(2) 0.0324(13) Uani 1 1 d . . . . .
H55 H 0.725988 0.873631 0.692540 0.039 Uiso 1 1 calc DR U . . .
H56 H 0.705996 0.918169 0.667795 0.039 Uiso 1 1 calc R U . . .
C68 C 0.72571(8) 0.9085(6) 0.6113(2) 0.0373(14) Uani 1 1 d . . . . .
H57 H 0.716838 0.896361 0.580739 0.056 Uiso 1 1 calc R U . . .
H58 H 0.736833 0.850929 0.605369 0.056 Uiso 1 1 calc R U . . .
H59 H 0.729099 1.011142 0.614879 0.056 Uiso 1 1 calc R U . . .
C69 C 0.69254(7) 0.6802(5) 0.6426(2) 0.0242(11) Uani 1 1 d . . . . .
C70 C 0.67863(7) 0.7017(5) 0.6771(2) 0.0244(11) Uani 1 1 d . . . . .
H60 H 0.681491 0.736211 0.712378 0.029 Uiso 1 1 calc R U . . .
C71 C 0.66020(7) 0.6735(6) 0.6608(2) 0.0264(12) Uani 1 1 d . . . . .
C72 C 0.65616(7) 0.6294(6) 0.6081(2) 0.0288(12) Uani 1 1 d . . . . .
H61 H 0.643695 0.611203 0.596242 0.035 Uiso 1 1 calc R U . . .
C73 C 0.67036(7) 0.6120(6) 0.5728(2) 0.0280(12) Uani 1 1 d . . . . .
H62 H 0.667472 0.583368 0.536800 0.034 Uiso 1 1 calc R U . . .
C74 C 0.68851(7) 0.6357(6) 0.5892(2) 0.0291(12) Uani 1 1 d . . . . .
H63 H 0.698164 0.622357 0.565051 0.035 Uiso 1 1 calc R U . . .
C75 C 0.63819(7) 0.8290(6) 0.7074(2) 0.0318(13) Uani 1 1 d . . . . .
H64 H 0.648561 0.899142 0.710426 0.038 Uiso 1 1 calc R U . . .
H65 H 0.632038 0.828589 0.742058 0.038 Uiso 1 1 calc R U . . .
C76 C 0.62435(7) 0.8804(6) 0.6635(2) 0.0327(13) Uani 1 1 d . . . . .
H66 H 0.630387 0.883223 0.629077 0.049 Uiso 1 1 calc R U . . .
H67 H 0.619946 0.977738 0.672270 0.049 Uiso 1 1 calc R U . . .
H68 H 0.613834 0.813309 0.660893 0.049 Uiso 1 1 calc R U . . .
C77 C 0.63774(7) 0.5636(6) 0.7179(2) 0.0239(11) Uani 1 1 d . . . . .
C78 C 0.61588(7) 0.4455(6) 0.7652(2) 0.0277(12) Uani 1 1 d . . . . .
C79 C 0.62534(7) 0.3134(6) 0.7608(2) 0.0284(12) Uani 1 1 d . . . . .
C80 C 0.61812(7) 0.1856(7) 0.7825(2) 0.0362(14) Uani 1 1 d . . . . .
H69 H 0.624651 0.096700 0.779573 0.043 Uiso 1 1 calc R U . . .
C81 C 0.60175(8) 0.1891(8) 0.8076(3) 0.0484(17) Uani 1 1 d . . . . .
H70 H 0.596847 0.103176 0.822509 0.058 Uiso 1 1 calc R U . . .
C82 C 0.59226(8) 0.3212(8) 0.8111(2) 0.0407(15) Uani 1 1 d . . . . .
H71 H 0.580769 0.321965 0.828198 0.049 Uiso 1 1 calc R U . . .
C83 C 0.59867(7) 0.4481(7) 0.7914(2) 0.0351(14) Uani 1 1 d . . . . .
H72 H 0.591941 0.535877 0.794909 0.042 Uiso 1 1 calc R U . . .
C84 C 0.64154(7) 0.3218(6) 0.7309(2) 0.0266(12) Uani 1 1 d . . . . .
O9 O 0.81423(5) 0.2362(4) 0.74305(14) 0.0271(8) Uani 1 1 d . . . . .
O10 O 0.81228(6) -0.0079(4) 0.73889(18) 0.0494(12) Uani 1 1 d . . . . .
O11 O 0.78829(4) 0.2047(4) 0.81934(15) 0.0306(9) Uani 1 1 d . . . . .
O12 O 0.85218(5) 0.2380(4) 0.77558(14) 0.0322(9) Uani 1 1 d . . . . .
N13 N 0.76019(6) 0.3002(5) 0.81093(18) 0.0297(11) Uani 1 1 d . . . . .
N14 N 0.78622(5) 0.4501(5) 0.83400(17) 0.0247(9) Uani 1 1 d . . . . .
N15 N 0.78583(5) 0.6936(5) 0.84380(17) 0.0263(10) Uani 1 1 d . . . . .
N16 N 0.85253(5) 0.4788(5) 0.79386(17) 0.0246(10) Uani 1 1 d . . . . .
N17 N 0.87660(6) 0.6377(6) 0.76372(18) 0.0363(12) Uani 1 1 d . . . . .
N18 N 0.85187(6) 0.7254(5) 0.80886(19) 0.0306(11) Uani 1 1 d . . . . .
C85 C 0.81981(7) 0.2251(6) 0.7972(2) 0.0284(12) Uani 1 1 d . . . . .
C86 C 0.80695(7) 0.2146(5) 0.8355(2) 0.0252(12) Uani 1 1 d . . . . .
C87 C 0.81198(7) 0.2040(5) 0.8899(2) 0.0267(12) Uani 1 1 d . . . . .
H87 H 0.802723 0.196371 0.915661 0.032 Uiso 1 1 calc R U . . .
C88 C 0.83070(7) 0.2048(6) 0.9065(2) 0.0267(12) Uani 1 1 d . . . . .
C89 C 0.84355(7) 0.2177(6) 0.8681(2) 0.0306(13) Uani 1 1 d . . . . .
H89 H 0.856313 0.219116 0.878980 0.037 Uiso 1 1 calc R U . . .
C90 C 0.83855(7) 0.2289(6) 0.8133(2) 0.0286(12) Uani 1 1 d . . . . .
C91 C 0.83674(7) 0.1796(6) 0.9654(2) 0.0301(12) Uani 1 1 d . . . . .
C92 C 0.84168(9) 0.0202(7) 0.9725(2) 0.0436(16) Uani 1 1 d . . . . .
H92A H 0.830988 -0.039692 0.961298 0.065 Uiso 1 1 calc R U . . .
H92B H 0.845094 0.001071 1.010299 0.065 Uiso 1 1 calc R U . . .
H92C H 0.852145 -0.003476 0.950387 0.065 Uiso 1 1 calc R U . . .
C93 C 0.85411(9) 0.2708(8) 0.9812(3) 0.0542(19) Uani 1 1 d . . . . .
H93A H 0.864650 0.235873 0.961447 0.081 Uiso 1 1 calc R U . . .
H93B H 0.856938 0.261393 1.019875 0.081 Uiso 1 1 calc R U . . .
H93C H 0.851758 0.372946 0.972355 0.081 Uiso 1 1 calc R U . . .
C94 C 0.82175(9) 0.2208(10) 1.0031(2) 0.060(2) Uani 1 1 d . . . . .
H94A H 0.817275 0.318842 0.994443 0.090 Uiso 1 1 calc R U . . .
H94B H 0.826799 0.218382 1.040184 0.090 Uiso 1 1 calc R U . . .
H94C H 0.811454 0.151903 0.998923 0.090 Uiso 1 1 calc R U . . .
C95 C 0.80998(7) 0.1063(6) 0.7172(2) 0.0309(13) Uani 1 1 d . . . . .
C96 C 0.80206(7) 0.1330(7) 0.6617(2) 0.0338(13) Uani 1 1 d . U . . .
H96A H 0.788433 0.133984 0.664305 0.041 Uiso 0.68(2) 1 calc R U P B 1
H96B H 0.805694 0.232942 0.652147 0.041 Uiso 0.68(2) 1 calc R U P B 1
H96C H 0.803744 0.235654 0.651316 0.041 Uiso 0.32(2) 1 calc R U P B 2
H96D H 0.788670 0.109856 0.659302 0.041 Uiso 0.32(2) 1 calc R U P B 2
C97 C 0.80592(19) 0.0408(16) 0.6145(5) 0.050(3) Uani 0.68(2) 1 d D U P B 1
C97A C 0.8130(4) 0.030(3) 0.6245(11) 0.048(4) Uani 0.32(2) 1 d D U P B 2
C98 C 0.8011(2) -0.1149(18) 0.6236(8) 0.053(4) Uani 0.68(2) 1 d D U P B 1
H98A H 0.808478 -0.152085 0.654553 0.079 Uiso 0.68(2) 1 calc R U P B 1
H98B H 0.803767 -0.171759 0.591640 0.079 Uiso 0.68(2) 1 calc R U P B 1
H98C H 0.787904 -0.122772 0.630586 0.079 Uiso 0.68(2) 1 calc R U P B 1
C98A C 0.8084(5) -0.129(4) 0.6247(19) 0.055(7) Uani 0.32(2) 1 d D U P B 2
H98D H 0.797158 -0.146101 0.601931 0.082 Uiso 0.32(2) 1 calc R U P B 2
H98E H 0.806221 -0.160007 0.661463 0.082 Uiso 0.32(2) 1 calc R U P B 2
H98F H 0.818688 -0.184040 0.610764 0.082 Uiso 0.32(2) 1 calc R U P B 2
C99 C 0.8283(2) 0.0392(17) 0.6078(7) 0.081(4) Uani 0.68(2) 1 d D U P B 1
H99A H 0.832303 0.134923 0.595838 0.122 Uiso 0.68(2) 1 calc R U P B 1
H99B H 0.831370 -0.034045 0.581184 0.122 Uiso 0.68(2) 1 calc R U P B 1
H99C H 0.834528 0.015837 0.642394 0.122 Uiso 0.68(2) 1 calc R U P B 1
C99A C 0.8346(4) 0.037(4) 0.6434(16) 0.082(8) Uani 0.32(2) 1 d D U P B 2
H99D H 0.841931 -0.014151 0.617131 0.123 Uiso 0.32(2) 1 calc R U P B 2
H99E H 0.836392 -0.010268 0.678545 0.123 Uiso 0.32(2) 1 calc R U P B 2
H99F H 0.838617 0.138032 0.646077 0.123 Uiso 0.32(2) 1 calc R U P B 2
C100 C 0.7965(2) 0.1069(19) 0.5630(5) 0.065(4) Uani 0.68(2) 1 d D U P B 1
H10A H 0.783335 0.123344 0.568684 0.097 Uiso 0.68(2) 1 calc R U P B 1
H10B H 0.797750 0.039685 0.532864 0.097 Uiso 0.68(2) 1 calc R U P B 1
H10C H 0.802445 0.199303 0.554770 0.097 Uiso 0.68(2) 1 calc R U P B 1
C101 C 0.77750(7) 0.3277(6) 0.8219(2) 0.0262(12) Uani 1 1 d . . . . .
C102 C 0.77607(6) 0.5718(6) 0.8338(2) 0.0245(11) Uani 1 1 d . . . . .
C103 C 0.75599(6) 0.5622(6) 0.8233(2) 0.0281(12) Uani 1 1 d . . . . .
C104 C 0.74922(6) 0.4207(6) 0.8116(2) 0.0275(12) Uani 1 1 d . . . . .
C105 C 0.73015(7) 0.4012(7) 0.7979(2) 0.0317(13) Uani 1 1 d . . . . .
H105 H 0.725653 0.307282 0.788522 0.038 Uiso 1 1 calc R U . . .
C106 C 0.71826(7) 0.5145(7) 0.7978(2) 0.0377(15) Uani 1 1 d . . . . .
H106 H 0.705544 0.499460 0.788169 0.045 Uiso 1 1 calc R U . . .
C107 C 0.72432(8) 0.6496(8) 0.8115(3) 0.057(2) Uani 1 1 d . . . . .
H107 H 0.715697 0.727367 0.812110 0.068 Uiso 1 1 calc R U . . .
C108 C 0.74290(7) 0.6763(8) 0.8247(3) 0.054(2) Uani 1 1 d . . . . .
H108 H 0.746831 0.771208 0.834776 0.064 Uiso 1 1 calc R U . . .
C109 C 0.77980(7) 0.8448(6) 0.8359(2) 0.0319(13) Uani 1 1 d . . . . .
H10D H 0.769281 0.847320 0.809046 0.038 Uiso 1 1 calc R U . . .
H10E H 0.790076 0.901473 0.821294 0.038 Uiso 1 1 calc R U . . .
C110 C 0.77395(7) 0.9155(6) 0.8873(2) 0.0329(13) Uani 1 1 d . . . . .
H11A H 0.769136 1.012958 0.879373 0.049 Uiso 1 1 calc R U . . .
H11B H 0.784651 0.922458 0.912734 0.049 Uiso 1 1 calc R U . . .
H11C H 0.764273 0.856843 0.903054 0.049 Uiso 1 1 calc R U . . .
C111 C 0.80505(7) 0.6805(5) 0.8615(2) 0.0235(11) Uani 1 1 d . . . . .
C112 C 0.81880(6) 0.7119(5) 0.8273(2) 0.0221(11) Uani 1 1 d . . . . .
H112 H 0.815708 0.743013 0.791705 0.027 Uiso 1 1 calc R U . . .
C113 C 0.83713(7) 0.6985(5) 0.8444(2) 0.0239(11) Uani 1 1 d . . . . .
C114 C 0.84171(7) 0.6577(6) 0.8971(2) 0.0267(12) Uani 1 1 d . . . . .
H114 H 0.854325 0.650727 0.909270 0.032 Uiso 1 1 calc R U . . .
C115 C 0.82765(7) 0.6270(6) 0.9321(2) 0.0283(12) Uani 1 1 d . . . . .
H115 H 0.830667 0.597123 0.967885 0.034 Uiso 1 1 calc R U . . .
C116 C 0.80919(7) 0.6404(6) 0.9143(2) 0.0255(11) Uani 1 1 d . . . . .
H116 H 0.799541 0.622156 0.937999 0.031 Uiso 1 1 calc R U . . .
C117 C 0.85812(7) 0.8750(6) 0.8005(3) 0.0369(14) Uani 1 1 d . . . . .
H11D H 0.847538 0.942059 0.804000 0.044 Uiso 1 1 calc R U . . .
H11E H 0.862542 0.884688 0.763685 0.044 Uiso 1 1 calc R U . . .
C118 C 0.87362(7) 0.9176(6) 0.8408(2) 0.0340(13) Uani 1 1 d . . . . .
H11F H 0.878406 1.013384 0.831519 0.051 Uiso 1 1 calc R U . . .
H11G H 0.883625 0.845925 0.839909 0.051 Uiso 1 1 calc R U . . .
H11H H 0.868819 0.920750 0.876924 0.051 Uiso 1 1 calc R U . . .
C119 C 0.86113(6) 0.6114(6) 0.7876(2) 0.0272(12) Uani 1 1 d . . . . .
C120 C 0.86038(7) 0.3705(6) 0.7719(2) 0.0300(13) Uani 1 1 d . . . . .
C121 C 0.87737(7) 0.3802(8) 0.7429(2) 0.0380(16) Uani 1 1 d . . . . .
C122 C 0.88438(7) 0.5228(8) 0.7407(2) 0.0357(15) Uani 1 1 d . . . . .
C123 C 0.90126(8) 0.5355(10) 0.7138(2) 0.057(2) Uani 1 1 d . . . . .
H123 H 0.906817 0.628566 0.711493 0.069 Uiso 1 1 calc R U . . .
C124 C 0.90962(8) 0.4232(10) 0.6917(3) 0.056(2) Uani 1 1 d . . . . .
H124 H 0.920702 0.438852 0.673457 0.067 Uiso 1 1 calc R U . . .
C125 C 0.90245(8) 0.2828(9) 0.6948(2) 0.0482(19) Uani 1 1 d . . . . .
H125 H 0.908862 0.203996 0.679526 0.058 Uiso 1 1 calc R U . . .
C126 C 0.88605(8) 0.2579(9) 0.7200(2) 0.0515(19) Uani 1 1 d . . . . .
H126 H 0.880841 0.163488 0.721936 0.062 Uiso 1 1 calc R U . . .
C171 C 0.8068(5) 0.087(4) 0.5676(11) 0.066(6) Uani 0.32(2) 1 d D U P B 2
H17A H 0.808854 0.011018 0.541002 0.099 Uiso 0.32(2) 1 calc R U P B 2
H17B H 0.814125 0.172921 0.559150 0.099 Uiso 0.32(2) 1 calc R U P B 2
H17C H 0.793661 0.112475 0.566909 0.099 Uiso 0.32(2) 1 calc R U P B 2
O13 O 0.93567(5) 0.8165(4) 0.61194(14) 0.0317(9) Uani 1 1 d . . . . .
O14 O 0.93339(7) 1.0538(5) 0.63170(17) 0.0518(12) Uani 1 1 d . U . . .
O15 O 0.96278(4) 0.8456(4) 0.53831(14) 0.0266(8) Uani 1 1 d . . . . .
O16 O 0.89907(5) 0.8700(4) 0.58045(16) 0.0364(10) Uani 1 1 d . . . . .
N19 N 0.95995(5) 0.5979(5) 0.53193(17) 0.0240(10) Uani 1 1 d . . . . .
N20 N 0.98563(5) 0.4416(5) 0.55573(18) 0.0277(10) Uani 1 1 d . . . . .
N21 N 0.95738(5) 0.3502(5) 0.52521(19) 0.0293(11) Uani 1 1 d . . . . .
N22 N 0.89100(5) 0.3825(5) 0.55467(17) 0.0264(10) Uani 1 1 d . . . . .
N23 N 0.89411(5) 0.6245(5) 0.56710(18) 0.0291(11) Uani 1 1 d . . . . .
N24 N 0.87538(5) 0.7742(5) 0.62206(18) 0.0325(11) Uani 1 1 d . . . . .
C1A C 0.9123(5) 1.077(4) 0.3873(16) 0.064(7) Uani 0.44(3) 1 d . U P C 2
H73 H 0.908710 1.105519 0.350367 0.096 Uiso 0.44(3) 1 calc R U P C 2
H74 H 0.923988 1.125492 0.398274 0.096 Uiso 0.44(3) 1 calc R U P C 2
H75 H 0.902640 1.106707 0.411309 0.096 Uiso 0.44(3) 1 calc R U P C 2
C1B C 0.9275(4) 0.843(4) 0.3551(10) 0.068(6) Uani 0.44(3) 1 d . U P C 2
H76 H 0.923450 0.861749 0.317644 0.102 Uiso 0.44(3) 1 calc R U P C 2
H77 H 0.927466 0.738023 0.361674 0.102 Uiso 0.44(3) 1 calc R U P C 2
H78 H 0.939973 0.881333 0.361967 0.102 Uiso 0.44(3) 1 calc R U P C 2
C1C C 0.9198(2) 0.937(3) 0.7533(10) 0.105(7) Uani 0.445(9) 1 d D U P D 2
H79 H 0.916069 0.955600 0.790029 0.157 Uiso 0.445(9) 1 calc R U P D 2
H80 H 0.914764 0.843927 0.740853 0.157 Uiso 0.445(9) 1 calc R U P D 2
H81 H 0.915035 1.014858 0.729634 0.157 Uiso 0.445(9) 1 calc R U P D 2
C1D C 0.9425(6) 1.094(3) 0.7586(16) 0.075(7) Uani 0.445(9) 1 d D U P D 2
H82 H 0.944766 1.136525 0.723398 0.112 Uiso 0.445(9) 1 calc R U P D 2
H83 H 0.953356 1.110363 0.782895 0.112 Uiso 0.445(9) 1 calc R U P D 2
H84 H 0.931657 1.140912 0.773423 0.112 Uiso 0.445(9) 1 calc R U P D 2
C1E C 0.9471(4) 0.857(4) 0.7983(14) 0.071(6) Uani 0.445(9) 1 d . U P D 2
H85 H 0.944926 0.912296 0.831094 0.107 Uiso 0.445(9) 1 calc R U P D 2
H86 H 0.960429 0.846457 0.794228 0.107 Uiso 0.445(9) 1 calc R U P D 2
H88 H 0.941358 0.761321 0.800656 0.107 Uiso 0.445(9) 1 calc R U P D 2
C1F C 0.9460(3) 0.878(3) 0.7009(7) 0.064(3) Uani 0.445(9) 1 d D U P D 2
H90 H 0.945038 0.771156 0.701578 0.077 Uiso 0.445(9) 1 calc R U P D 2
H91 H 0.959311 0.902551 0.700283 0.077 Uiso 0.445(9) 1 calc R U P D 2
C127 C 0.93072(7) 0.8457(6) 0.5585(2) 0.0247(11) Uani 1 1 d . . . . .
C128 C 0.94395(6) 0.8501(6) 0.5211(2) 0.0259(12) Uani 1 1 d . . . . .
C129 C 0.93927(7) 0.8706(6) 0.4675(2) 0.0251(11) Uani 1 1 d . . . . .
H92 H 0.948737 0.874244 0.442268 0.030 Uiso 1 1 calc R U . . .
C130 C 0.92078(7) 0.8862(6) 0.4497(2) 0.0277(12) Uani 1 1 d . . . . .
C131 C 0.90746(7) 0.8824(6) 0.4881(2) 0.0311(13) Uani 1 1 d . . . . .
H93 H 0.894763 0.893670 0.477354 0.037 Uiso 1 1 calc R U . . .
C132 C 0.91243(6) 0.8622(6) 0.5422(2) 0.0277(12) Uani 1 1 d . . . . .
C133 C 0.91492(8) 0.9124(7) 0.3902(2) 0.0365(14) Uani 1 1 d . U . . .
C134 C 0.9062(3) 1.060(3) 0.3813(11) 0.043(4) Uani 0.56(3) 1 d . U P C 1
H94 H 0.906783 1.087143 0.343357 0.065 Uiso 0.56(3) 1 calc R U P C 1
H95 H 0.913018 1.132325 0.403458 0.065 Uiso 0.56(3) 1 calc R U P C 1
H96 H 0.893286 1.057578 0.391327 0.065 Uiso 0.56(3) 1 calc R U P C 1
C135 C 0.9013(3) 0.7988(19) 0.3700(7) 0.064(5) Uani 0.56(3) 1 d . U P C 1
H97 H 0.891711 0.785716 0.396181 0.096 Uiso 0.56(3) 1 calc R U P C 1
H98 H 0.907785 0.706697 0.365106 0.096 Uiso 0.56(3) 1 calc R U P C 1
H99 H 0.895518 0.830056 0.335603 0.096 Uiso 0.56(3) 1 calc R U P C 1
C136 C 0.9321(2) 0.915(3) 0.3530(7) 0.056(4) Uani 0.56(3) 1 d . U P C 1
H100 H 0.927773 0.933749 0.315783 0.085 Uiso 0.56(3) 1 calc R U P C 1
H101 H 0.938493 0.821747 0.355156 0.085 Uiso 0.56(3) 1 calc R U P C 1
H102 H 0.940629 0.992623 0.365003 0.085 Uiso 0.56(3) 1 calc R U P C 1
C137 C 0.93631(9) 0.9333(8) 0.6458(3) 0.0486(16) Uani 1 1 d . U . . .
C138 C 0.93685(18) 0.8818(18) 0.7034(6) 0.053(3) Uani 0.555(9) 1 d D U P D 1
H103 H 0.924616 0.897434 0.718765 0.064 Uiso 0.555(9) 1 calc R U P D 1
H104 H 0.939620 0.776616 0.704765 0.064 Uiso 0.555(9) 1 calc R U P D 1
C139 C 0.9696(2) 0.959(2) 0.7084(7) 0.102(6) Uani 0.555(9) 1 d D U P D 1
H109 H 0.979185 1.008095 0.730851 0.153 Uiso 0.555(9) 1 calc R U P D 1
H110 H 0.968299 1.007375 0.673520 0.153 Uiso 0.555(9) 1 calc R U P D 1
H111 H 0.973279 0.857433 0.703146 0.153 Uiso 0.555(9) 1 calc R U P D 1
C140 C 0.9515(2) 0.9636(17) 0.7358(6) 0.071(3) Uani 0.555(9) 1 d D U P D 1
C141 C 0.9539(3) 0.883(3) 0.7912(11) 0.071(5) Uani 0.555(9) 1 d . U P D 1
H113 H 0.964617 0.923051 0.811659 0.107 Uiso 0.555(9) 1 calc R U P D 1
H117 H 0.955982 0.779010 0.784853 0.107 Uiso 0.555(9) 1 calc R U P D 1
H118 H 0.942756 0.895301 0.811503 0.107 Uiso 0.555(9) 1 calc R U P D 1
C142 C 0.9463(4) 1.120(2) 0.7469(12) 0.066(5) Uani 0.555(9) 1 d D U P D 1
H119 H 0.937806 1.123761 0.776294 0.099 Uiso 0.555(9) 1 calc R U P D 1
H120 H 0.940340 1.162955 0.714525 0.099 Uiso 0.555(9) 1 calc R U P D 1
H121 H 0.957563 1.175397 0.756911 0.099 Uiso 0.555(9) 1 calc R U P D 1
C143 C 0.96999(6) 0.7100(6) 0.5445(2) 0.0217(11) Uani 1 1 d . . . . .
C144 C 0.98872(6) 0.7036(6) 0.5664(2) 0.0247(11) Uani 1 1 d . . . . .
C145 C 0.99576(6) 0.5610(6) 0.5711(2) 0.0266(12) Uani 1 1 d . . . . .
C146 C 1.01400(6) 0.5435(6) 0.5925(2) 0.0313(13) Uani 1 1 d . . . . .
H122 H 1.019217 0.449007 0.595231 0.038 Uiso 1 1 calc R U . . .
C147 C 1.02416(7) 0.6592(6) 0.6091(2) 0.0340(14) Uani 1 1 d . . . . .
H127 H 1.036403 0.644883 0.623630 0.041 Uiso 1 1 calc R U . . .
C148 C 1.01678(7) 0.8031(6) 0.6053(2) 0.0323(13) Uani 1 1 d . . . . .
H128 H 1.024025 0.883838 0.617275 0.039 Uiso 1 1 calc R U . . .
C149 C 0.99897(6) 0.8233(6) 0.5838(2) 0.0289(12) Uani 1 1 d . . . . .
H129 H 0.993831 0.918009 0.581009 0.035 Uiso 1 1 calc R U . . .
C150 C 0.96834(7) 0.4655(6) 0.5385(2) 0.0251(11) Uani 1 1 d . . . . .
C151 C 0.96426(7) 0.2018(6) 0.5277(2) 0.0352(14) Uani 1 1 d . . . . .
H130 H 0.953780 0.134663 0.532698 0.042 Uiso 1 1 calc R U . . .
H131 H 0.973068 0.191387 0.559001 0.042 Uiso 1 1 calc R U . . .
C152 C 0.97396(8) 0.1602(7) 0.4765(3) 0.0431(16) Uani 1 1 d . . . . .
H132 H 0.965009 0.162722 0.445810 0.065 Uiso 1 1 calc R U . . .
H133 H 0.979090 0.062104 0.480414 0.065 Uiso 1 1 calc R U . . .
H134 H 0.983994 0.229040 0.470563 0.065 Uiso 1 1 calc R U . . .
C153 C 0.93875(7) 0.3770(6) 0.5047(2) 0.0311(13) Uani 1 1 d . . . . .
C154 C 0.93531(7) 0.4135(6) 0.4509(2) 0.0310(13) Uani 1 1 d . . . . .
H135 H 0.945279 0.417791 0.427377 0.037 Uiso 1 1 calc R U . . .
C155 C 0.91739(7) 0.4437(7) 0.4315(2) 0.0400(15) Uani 1 1 d . . . . .
H136 H 0.915076 0.469685 0.394958 0.048 Uiso 1 1 calc R U . . .
C156 C 0.90277(7) 0.4354(7) 0.4665(2) 0.0329(13) Uani 1 1 d . . . . .
H137 H 0.890485 0.456848 0.453796 0.039 Uiso 1 1 calc R U . . .
C157 C 0.90622(6) 0.3962(6) 0.5191(2) 0.0274(12) Uani 1 1 d . . . . .
C158 C 0.92418(6) 0.3654(6) 0.5387(2) 0.0303(13) Uani 1 1 d . . . . .
H138 H 0.926398 0.336697 0.575029 0.036 Uiso 1 1 calc R U . . .
C159 C 0.88614(7) 0.2324(6) 0.5680(2) 0.0327(13) Uani 1 1 d . . . . .
H139 H 0.879983 0.231441 0.602710 0.039 Uiso 1 1 calc R U . . .
H140 H 0.897621 0.174174 0.572411 0.039 Uiso 1 1 calc R U . . .
C160 C 0.87329(7) 0.1622(6) 0.5249(2) 0.0345(13) Uani 1 1 d . . . . .
H141 H 0.879541 0.158683 0.490840 0.052 Uiso 1 1 calc R U . . .
H142 H 0.861912 0.219577 0.520277 0.052 Uiso 1 1 calc R U . . .
H143 H 0.870190 0.063422 0.535954 0.052 Uiso 1 1 calc R U . . .
C161 C 0.88428(6) 0.5044(6) 0.5764(2) 0.0261(12) Uani 1 1 d . . . . .
C162 C 0.86770(7) 0.5172(6) 0.6073(2) 0.0280(12) Uani 1 1 d . . . . .
C163 C 0.86431(6) 0.6539(7) 0.6302(2) 0.0296(13) Uani 1 1 d . . . . .
C164 C 0.84897(7) 0.6787(8) 0.6617(2) 0.0378(15) Uani 1 1 d . . . . .
H144 H 0.846998 0.771471 0.677045 0.045 Uiso 1 1 calc R U . . .
C165 C 0.83680(7) 0.5662(8) 0.6701(2) 0.0441(17) Uani 1 1 d . . . . .
H145 H 0.826585 0.580663 0.692209 0.053 Uiso 1 1 calc R U . . .
C166 C 0.83951(8) 0.4298(8) 0.6460(2) 0.0467(17) Uani 1 1 d . . . . .
H146 H 0.830934 0.353450 0.651027 0.056 Uiso 1 1 calc R U . . .
C167 C 0.85447(7) 0.4076(8) 0.6152(2) 0.0378(15) Uani 1 1 d . . . . .
H147 H 0.855994 0.315642 0.598764 0.045 Uiso 1 1 calc R U . . .
C168 C 0.88881(6) 0.7467(6) 0.5899(2) 0.0283(13) Uani 1 1 d . . . . .
C169 C 0.8937(3) 0.861(4) 0.3847(10) 0.079(7) Uani 0.44(3) 1 d . U P C 2
H148 H 0.885811 0.934220 0.400447 0.118 Uiso 0.44(3) 1 calc R U P C 2
H149 H 0.892355 0.768434 0.403525 0.118 Uiso 0.44(3) 1 calc R U P C 2
H150 H 0.890067 0.848262 0.346611 0.118 Uiso 0.44(3) 1 calc R U P C 2
C170 C 0.9390(2) 0.934(2) 0.7526(7) 0.063(3) Uani 0.445(9) 1 d D U P D 2

loop_
_atom_site_aniso_label
_atom_site_aniso_U_11
_atom_site_aniso_U_22
_atom_site_aniso_U_33
_atom_site_aniso_U_23
_atom_site_aniso_U_13
_atom_site_aniso_U_12
O1 0.038(2) 0.034(2) 0.020(2) -0.0042(17) -0.0065(16) -0.0008(17)
O2 0.085(3) 0.042(3) 0.057(3) 0.023(3) 0.017(3) 0.000(3)
O3 0.0303(18) 0.033(2) 0.032(2) 0.0001(18) 0.0129(16) 0.0046(16)
O4 0.0196(16) 0.0221(19) 0.031(2) -0.0025(16) -0.0075(14) -0.0022(14)
N1 0.023(2) 0.046(3) 0.028(3) 0.000(2) 0.0023(19) 0.006(2)
N2 0.021(2) 0.029(3) 0.026(2) -0.008(2) -0.0003(18) 0.0026(18)
N3 0.024(2) 0.027(3) 0.034(3) -0.003(2) -0.0025(19) 0.0061(19)
N4 0.025(2) 0.022(2) 0.042(3) 0.002(2) -0.003(2) -0.0007(18)
N5 0.024(2) 0.026(3) 0.029(3) 0.001(2) -0.0061(18) -0.0020(18)
N6 0.021(2) 0.028(3) 0.027(2) 0.001(2) -0.0025(18) 0.0000(18)
C1 0.029(3) 0.020(3) 0.024(3) 0.004(2) 0.000(2) -0.002(2)
C2 0.024(2) 0.020(3) 0.031(3) 0.005(2) 0.007(2) 0.000(2)
C3 0.020(2) 0.029(3) 0.037(3) -0.001(2) -0.002(2) -0.005(2)
C4 0.023(2) 0.028(3) 0.026(3) -0.001(2) -0.004(2) -0.002(2)
C5 0.022(2) 0.030(3) 0.023(3) 0.000(2) -0.001(2) 0.000(2)
C6 0.016(2) 0.028(3) 0.026(3) 0.000(2) -0.004(2) 0.003(2)
C7 0.023(2) 0.040(3) 0.027(3) -0.004(3) -0.004(2) -0.002(2)
C8 0.070(5) 0.078(6) 0.038(4) 0.003(4) -0.009(3) -0.030(4)
C9 0.116(7) 0.062(6) 0.055(5) -0.021(4) -0.009(5) -0.022(5)
C10 0.060(5) 0.134(9) 0.048(5) -0.015(5) -0.022(4) 0.021(5)
C11 0.058(4) 0.039(4) 0.031(4) 0.013(3) 0.008(3) 0.012(3)
C12 0.073(6) 0.079(7) 0.034(5) 0.004(5) -0.010(5) 0.017(5)
C12A 0.078(9) 0.090(10) 0.043(8) -0.005(9) -0.006(8) 0.027(8)
C13 0.079(5) 0.101(7) 0.048(6) -0.012(5) -0.006(5) 0.025(6)
C13A 0.077(7) 0.088(9) 0.043(8) -0.001(7) -0.006(7) 0.036(8)
C14 0.084(7) 0.087(9) 0.045(7) 0.024(6) 0.024(5) 0.043(6)
C14A 0.075(15) 0.089(13) 0.041(12) -0.005(12) -0.021(12) 0.027(13)
C15 0.113(9) 0.119(11) 0.054(7) 0.031(7) 0.000(6) -0.013(8)
C15A 0.12(2) 0.12(2) 0.10(2) 0.00(2) -0.014(19) 0.03(2)
C16 0.096(11) 0.099(8) 0.036(6) -0.017(6) -0.028(6) 0.035(9)
C16A 0.099(14) 0.116(16) 0.066(15) 0.004(14) -0.005(14) 0.044(14)
C17 0.024(3) 0.032(3) 0.021(3) -0.002(2) -0.004(2) -0.003(2)
C18 0.018(2) 0.033(3) 0.022(3) -0.003(2) -0.009(2) -0.002(2)
C19 0.020(2) 0.037(3) 0.023(3) -0.012(2) -0.003(2) 0.004(2)
C20 0.026(3) 0.044(4) 0.017(3) 0.005(2) -0.009(2) 0.001(2)
C21 0.024(3) 0.061(4) 0.024(3) 0.000(3) 0.001(2) 0.010(3)
C22 0.034(3) 0.065(5) 0.030(3) 0.002(3) 0.006(3) 0.007(3)
C23 0.027(3) 0.064(5) 0.033(3) -0.014(3) 0.004(2) 0.013(3)
C24 0.031(3) 0.046(4) 0.036(3) -0.006(3) -0.003(3) -0.001(3)
C25 0.024(3) 0.032(3) 0.045(4) -0.003(3) -0.003(2) 0.003(2)
C26 0.030(3) 0.034(3) 0.061(4) 0.005(3) -0.008(3) 0.003(3)
C27 0.021(2) 0.023(3) 0.032(3) 0.000(2) 0.001(2) 0.007(2)
C28 0.026(3) 0.025(3) 0.032(3) 0.001(2) 0.000(2) 0.001(2)
C29 0.023(2) 0.024(3) 0.040(4) 0.009(2) -0.005(2) 0.004(2)
C30 0.028(3) 0.038(3) 0.032(3) 0.004(3) 0.003(2) 0.002(2)
C31 0.030(3) 0.035(3) 0.027(3) 0.001(3) -0.003(2) 0.001(2)
C32 0.029(3) 0.031(3) 0.028(3) 0.004(2) -0.003(2) 0.001(2)
C33 0.031(3) 0.021(3) 0.050(4) -0.003(3) 0.003(3) -0.001(2)
C34 0.037(3) 0.030(3) 0.048(4) 0.006(3) 0.012(3) 0.000(3)
C35 0.028(3) 0.028(3) 0.022(3) 0.002(2) -0.001(2) 0.003(2)
C36 0.023(2) 0.022(3) 0.020(3) 0.002(2) 0.002(2) -0.002(2)
C37 0.018(2) 0.032(3) 0.020(3) -0.002(2) -0.003(2) -0.002(2)
C38 0.019(2) 0.032(3) 0.025(3) -0.003(2) -0.002(2) 0.002(2)
C39 0.023(2) 0.037(3) 0.032(3) -0.005(3) 0.002(2) -0.007(2)
C40 0.021(2) 0.045(4) 0.039(3) -0.003(3) -0.002(2) -0.001(2)
C41 0.020(2) 0.033(3) 0.042(4) 0.001(3) -0.003(2) 0.002(2)
C42 0.024(2) 0.032(3) 0.027(3) 0.000(2) 0.002(2) 0.005(2)
O5 0.039(2) 0.0175(19) 0.029(2) 0.0021(16) -0.0095(16) -0.0022(16)
O6 0.077(3) 0.021(2) 0.038(3) -0.0007(19) -0.013(2) 0.004(2)
O7 0.0249(17) 0.0163(19) 0.041(2) -0.0019(17) -0.0105(16) 0.0012(15)
O8 0.0332(19) 0.024(2) 0.034(2) -0.0008(17) 0.0070(16) 0.0024(16)
N7 0.022(2) 0.027(3) 0.032(3) -0.007(2) -0.0020(18) 0.0048(18)
N8 0.028(2) 0.020(2) 0.026(2) 0.0003(19) -0.0026(18) 0.0035(18)
N9 0.025(2) 0.020(2) 0.032(3) 0.005(2) -0.0023(18) -0.0007(18)
N10 0.026(2) 0.022(2) 0.027(3) -0.005(2) -0.0015(18) 0.0047(19)
N11 0.021(2) 0.038(3) 0.023(2) -0.011(2) -0.0046(18) 0.0060(19)
N12 0.035(2) 0.028(3) 0.030(3) -0.006(2) -0.004(2) 0.010(2)
C43 0.034(3) 0.019(3) 0.019(3) 0.001(2) -0.013(2) -0.001(2)
C44 0.025(2) 0.014(3) 0.030(3) 0.002(2) -0.005(2) 0.002(2)
C45 0.027(2) 0.014(3) 0.024(3) 0.002(2) -0.002(2) -0.002(2)
C46 0.028(3) 0.021(3) 0.030(3) 0.003(2) -0.002(2) -0.002(2)
C47 0.025(2) 0.025(3) 0.028(3) 0.000(2) -0.010(2) -0.008(2)
C48 0.023(2) 0.019(3) 0.030(3) 0.002(2) 0.003(2) -0.004(2)
C49 0.033(3) 0.037(3) 0.016(3) 0.005(2) -0.008(2) -0.006(2)
C50 0.094(5) 0.036(4) 0.027(4) -0.008(3) -0.011(3) -0.008(4)
C51 0.062(5) 0.182(11) 0.020(4) 0.004(5) -0.010(3) -0.049(6)
C52 0.095(6) 0.051(4) 0.040(4) -0.019(3) -0.047(4) 0.020(4)
C53 0.025(2) 0.029(3) 0.025(3) 0.002(2) -0.006(2) 0.001(2)
C54 0.058(4) 0.034(3) 0.024(3) 0.006(3) -0.007(3) -0.018(3)
C55 0.075(5) 0.042(4) 0.037(4) 0.000(3) -0.004(3) 0.003(4)
C56 0.082(5) 0.071(5) 0.026(4) 0.008(4) 0.000(3) 0.016(4)
C57 0.056(4) 0.055(5) 0.092(6) 0.005(4) 0.009(4) 0.010(4)
C58 0.055(4) 0.061(5) 0.049(4) 0.033(4) 0.013(3) 0.001(4)
C59 0.029(3) 0.021(3) 0.022(3) -0.001(2) -0.002(2) 0.001(2)
C60 0.024(2) 0.024(3) 0.027(3) -0.001(2) -0.004(2) -0.004(2)
C61 0.026(3) 0.026(3) 0.025(3) 0.008(2) 0.001(2) -0.002(2)
C62 0.029(3) 0.026(3) 0.019(3) -0.001(2) 0.003(2) -0.003(2)
C63 0.018(2) 0.049(4) 0.032(3) -0.010(3) 0.006(2) -0.002(2)
C64 0.023(3) 0.047(4) 0.043(4) -0.003(3) 0.006(2) -0.009(3)
C65 0.038(3) 0.042(4) 0.058(4) 0.014(3) -0.004(3) -0.022(3)
C66 0.025(3) 0.037(4) 0.058(4) 0.019(3) -0.008(3) -0.013(3)
C67 0.034(3) 0.024(3) 0.040(4) 0.003(3) 0.006(3) -0.004(2)
C68 0.042(3) 0.027(3) 0.044(4) 0.008(3) 0.009(3) 0.001(3)
C69 0.028(3) 0.013(3) 0.031(3) 0.002(2) -0.006(2) 0.001(2)
C70 0.034(3) 0.011(2) 0.027(3) 0.001(2) -0.006(2) 0.000(2)
C71 0.032(3) 0.020(3) 0.027(3) 0.004(2) -0.002(2) 0.007(2)
C72 0.029(3) 0.029(3) 0.028(3) -0.002(2) -0.002(2) 0.000(2)
C73 0.037(3) 0.027(3) 0.019(3) -0.001(2) -0.009(2) 0.001(2)
C74 0.036(3) 0.020(3) 0.031(3) 0.005(2) 0.002(2) 0.009(2)
C75 0.031(3) 0.023(3) 0.040(3) -0.007(3) -0.007(2) 0.005(2)
C76 0.036(3) 0.025(3) 0.036(3) -0.003(3) -0.007(2) 0.009(2)
C77 0.029(3) 0.022(3) 0.020(3) 0.001(2) -0.003(2) -0.002(2)
C78 0.029(3) 0.030(3) 0.024(3) -0.001(2) -0.002(2) -0.004(2)
C79 0.031(3) 0.029(3) 0.024(3) -0.003(2) -0.004(2) 0.000(2)
C80 0.041(3) 0.037(4) 0.031(3) -0.002(3) 0.005(3) -0.014(3)
C81 0.046(3) 0.056(5) 0.044(4) 0.004(3) 0.013(3) -0.009(3)
C82 0.032(3) 0.061(5) 0.031(3) 0.000(3) 0.011(3) -0.009(3)
C83 0.030(3) 0.048(4) 0.027(3) -0.004(3) -0.001(2) 0.003(3)
C84 0.026(2) 0.037(3) 0.017(3) -0.001(2) -0.002(2) -0.005(2)
O9 0.039(2) 0.0175(19) 0.023(2) -0.0022(15) -0.0126(16) 0.0015(15)
O10 0.076(3) 0.018(2) 0.052(3) -0.003(2) -0.025(2) 0.006(2)
O11 0.0267(18) 0.022(2) 0.041(2) 0.0036(17) -0.0164(16) -0.0051(15)
O12 0.040(2) 0.032(2) 0.025(2) -0.0042(17) -0.0014(17) 0.0131(17)
N13 0.027(2) 0.031(3) 0.030(3) 0.012(2) -0.0075(19) -0.006(2)
N14 0.025(2) 0.026(2) 0.022(2) 0.0023(19) -0.0030(17) -0.0016(19)
N15 0.025(2) 0.024(2) 0.029(3) -0.007(2) -0.0034(18) 0.0050(18)
N16 0.026(2) 0.027(3) 0.021(2) 0.0024(19) -0.0006(18) 0.0021(19)
N17 0.025(2) 0.058(4) 0.026(3) 0.002(2) 0.0020(19) 0.000(2)
N18 0.032(2) 0.023(3) 0.037(3) 0.000(2) -0.001(2) -0.0023(19)
C85 0.039(3) 0.015(3) 0.031(3) 0.000(2) -0.008(2) 0.001(2)
C86 0.030(3) 0.010(2) 0.034(3) 0.001(2) -0.014(2) -0.001(2)
C87 0.038(3) 0.011(3) 0.031(3) 0.002(2) -0.001(2) -0.002(2)
C88 0.034(3) 0.020(3) 0.025(3) -0.002(2) -0.013(2) 0.012(2)
C89 0.029(3) 0.031(3) 0.031(3) -0.008(3) -0.005(2) 0.008(2)
C90 0.034(3) 0.020(3) 0.032(3) -0.002(2) -0.007(2) 0.007(2)
C91 0.039(3) 0.022(3) 0.030(3) -0.001(2) -0.001(2) 0.005(2)
C92 0.069(4) 0.034(4) 0.027(3) 0.003(3) -0.009(3) 0.009(3)
C93 0.069(4) 0.051(4) 0.039(4) 0.014(3) -0.030(3) -0.015(4)
C94 0.053(4) 0.096(6) 0.030(4) -0.007(4) 0.001(3) 0.027(4)
C95 0.033(3) 0.024(3) 0.035(3) -0.007(3) -0.008(2) 0.003(2)
C96 0.037(3) 0.041(3) 0.024(3) -0.003(3) 0.004(2) 0.002(3)
C97 0.068(7) 0.051(5) 0.032(5) -0.006(4) 0.005(5) -0.020(6)
C97A 0.058(8) 0.048(7) 0.038(7) -0.007(7) 0.022(7) -0.006(8)
C98 0.068(9) 0.050(7) 0.041(6) -0.019(5) 0.016(8) -0.014(7)
C98A 0.065(15) 0.051(12) 0.049(11) -0.010(10) 0.015(14) -0.006(12)
C99 0.090(9) 0.067(7) 0.090(10) -0.023(8) 0.038(8) -0.007(7)
C99A 0.080(14) 0.077(14) 0.093(17) -0.011(15) 0.046(14) 0.000(12)
C100 0.079(9) 0.080(9) 0.036(6) -0.001(6) -0.003(7) -0.015(8)
C101 0.025(3) 0.030(3) 0.023(3) 0.004(2) -0.006(2) -0.004(2)
C102 0.022(2) 0.033(3) 0.018(3) 0.000(2) -0.001(2) -0.004(2)
C103 0.021(2) 0.032(3) 0.032(3) -0.010(2) 0.007(2) 0.006(2)
C104 0.020(2) 0.046(4) 0.016(3) 0.002(2) 0.004(2) -0.003(2)
C105 0.025(3) 0.043(4) 0.027(3) 0.000(3) 0.007(2) -0.014(2)
C106 0.022(3) 0.055(4) 0.037(4) -0.020(3) 0.001(2) -0.001(3)
C107 0.022(3) 0.055(5) 0.093(6) -0.030(4) 0.001(3) 0.017(3)
C108 0.020(3) 0.056(4) 0.085(5) -0.037(4) 0.002(3) 0.002(3)
C109 0.026(3) 0.024(3) 0.046(4) -0.001(3) 0.001(2) 0.006(2)
C110 0.036(3) 0.025(3) 0.038(3) -0.007(3) 0.008(3) 0.006(2)
C111 0.028(3) 0.017(3) 0.025(3) -0.006(2) -0.003(2) 0.004(2)
C112 0.030(3) 0.011(2) 0.024(3) -0.002(2) -0.008(2) 0.003(2)
C113 0.030(3) 0.017(3) 0.025(3) -0.001(2) 0.001(2) -0.006(2)
C114 0.028(3) 0.021(3) 0.031(3) -0.003(2) -0.007(2) -0.002(2)
C115 0.033(3) 0.028(3) 0.023(3) -0.002(2) -0.007(2) -0.005(2)
C116 0.027(2) 0.022(3) 0.028(3) -0.001(2) 0.001(2) -0.008(2)
C117 0.030(3) 0.030(3) 0.050(4) 0.012(3) -0.006(3) -0.012(2)
C118 0.027(3) 0.031(3) 0.044(4) 0.003(3) -0.002(2) -0.005(2)
C119 0.017(2) 0.041(3) 0.023(3) 0.006(2) -0.004(2) 0.000(2)
C120 0.033(3) 0.033(3) 0.023(3) -0.001(2) -0.007(2) 0.008(3)
C121 0.031(3) 0.069(5) 0.014(3) -0.004(3) -0.005(2) 0.029(3)
C122 0.028(3) 0.064(5) 0.014(3) 0.006(3) -0.004(2) -0.001(3)
C123 0.025(3) 0.114(7) 0.033(4) 0.002(4) 0.014(3) 0.017(4)
C124 0.030(3) 0.110(7) 0.027(4) -0.002(4) 0.005(3) 0.005(4)
C125 0.031(3) 0.096(6) 0.018(3) -0.008(3) -0.004(2) 0.030(4)
C126 0.046(4) 0.084(5) 0.024(3) -0.003(3) -0.011(3) 0.027(4)
C171 0.099(13) 0.061(11) 0.039(10) -0.004(10) 0.004(12) 0.005(12)
O13 0.046(2) 0.025(2) 0.024(2) -0.0001(16) -0.0008(17) 0.0080(17)
O14 0.082(3) 0.034(3) 0.041(3) 0.001(2) 0.016(2) 0.014(2)
O15 0.0195(16) 0.025(2) 0.034(2) 0.0005(16) -0.0083(15) 0.0014(15)
O16 0.0274(18) 0.038(2) 0.045(2) 0.007(2) 0.0142(17) 0.0103(17)
N19 0.021(2) 0.022(2) 0.029(3) 0.0001(19) -0.0002(18) -0.0008(18)
N20 0.019(2) 0.026(3) 0.038(3) -0.003(2) 0.0007(19) 0.0011(18)
N21 0.018(2) 0.025(3) 0.045(3) -0.001(2) 0.0026(19) -0.0033(18)
N22 0.021(2) 0.033(3) 0.026(2) 0.003(2) 0.0032(18) -0.0012(19)
N23 0.022(2) 0.031(3) 0.035(3) 0.010(2) 0.0027(19) 0.0023(19)
N24 0.020(2) 0.043(3) 0.034(3) 0.008(2) 0.0007(19) 0.001(2)
C1A 0.074(16) 0.078(14) 0.038(11) 0.012(10) -0.036(13) 0.000(13)
C1B 0.068(11) 0.091(14) 0.042(9) 0.013(11) -0.018(9) 0.000(11)
C1C 0.078(11) 0.138(15) 0.098(13) 0.013(13) 0.003(10) -0.016(12)
C1D 0.081(13) 0.085(13) 0.057(13) -0.031(11) -0.010(11) 0.012(11)
C1E 0.075(13) 0.098(14) 0.042(10) -0.008(10) -0.001(11) -0.006(11)
C1F 0.076(7) 0.070(6) 0.045(6) -0.011(6) -0.003(7) 0.009(7)
C127 0.032(3) 0.019(3) 0.024(3) 0.005(2) 0.001(2) 0.004(2)
C128 0.020(2) 0.029(3) 0.029(3) 0.002(2) -0.004(2) 0.005(2)
C129 0.026(2) 0.025(3) 0.025(3) 0.005(2) -0.001(2) 0.004(2)
C130 0.027(3) 0.028(3) 0.027(3) 0.007(2) -0.007(2) 0.000(2)
C131 0.023(2) 0.032(3) 0.037(3) 0.013(3) -0.005(2) 0.004(2)
C132 0.022(2) 0.022(3) 0.040(3) 0.005(2) 0.009(2) 0.000(2)
C133 0.036(3) 0.044(4) 0.028(3) 0.013(3) -0.011(2) -0.001(3)
C134 0.057(11) 0.037(7) 0.033(8) 0.002(6) -0.025(9) -0.004(8)
C135 0.091(11) 0.047(9) 0.050(9) 0.013(7) -0.040(8) -0.029(7)
C136 0.066(9) 0.080(12) 0.024(6) 0.009(8) 0.007(6) -0.005(8)
C137 0.067(4) 0.048(4) 0.030(3) 0.003(3) 0.007(3) 0.013(3)
C138 0.053(6) 0.065(6) 0.041(5) -0.006(5) -0.002(6) 0.000(6)
C139 0.074(9) 0.124(13) 0.108(12) -0.002(11) 0.009(9) 0.019(10)
C140 0.072(6) 0.080(6) 0.058(6) -0.007(6) -0.011(6) 0.009(6)
C141 0.080(12) 0.087(12) 0.045(10) 0.008(8) -0.017(10) 0.004(10)
C142 0.081(11) 0.057(9) 0.061(12) -0.018(8) 0.002(9) -0.008(8)
C143 0.023(2) 0.021(3) 0.021(3) 0.006(2) 0.000(2) 0.004(2)
C144 0.019(2) 0.035(3) 0.019(3) 0.001(2) -0.002(2) -0.001(2)
C145 0.021(2) 0.030(3) 0.030(3) -0.001(2) 0.000(2) 0.002(2)
C146 0.017(2) 0.034(3) 0.042(4) 0.003(3) -0.002(2) 0.002(2)
C147 0.018(2) 0.041(4) 0.043(4) 0.006(3) -0.007(2) -0.001(2)
C148 0.023(3) 0.039(4) 0.035(3) 0.002(3) -0.003(2) -0.005(2)
C149 0.022(2) 0.036(3) 0.028(3) 0.000(3) -0.003(2) -0.001(2)
C150 0.023(2) 0.025(3) 0.028(3) 0.001(2) 0.004(2) 0.000(2)
C151 0.034(3) 0.022(3) 0.050(4) 0.001(3) 0.006(3) 0.001(2)
C152 0.034(3) 0.032(4) 0.064(4) -0.006(3) 0.010(3) 0.002(3)
C153 0.022(3) 0.033(3) 0.037(3) -0.002(3) -0.001(2) -0.006(2)
C154 0.025(3) 0.041(4) 0.028(3) 0.002(3) 0.006(2) -0.007(2)
C155 0.031(3) 0.064(4) 0.025(3) 0.002(3) -0.001(2) -0.011(3)
C156 0.021(2) 0.052(4) 0.026(3) 0.004(3) -0.003(2) -0.001(2)
C157 0.021(2) 0.036(3) 0.024(3) -0.003(2) -0.002(2) -0.003(2)
C158 0.024(3) 0.037(3) 0.030(3) 0.004(3) 0.001(2) -0.004(2)
C159 0.025(3) 0.036(3) 0.037(3) 0.012(3) -0.002(2) -0.005(2)
C160 0.031(3) 0.034(3) 0.037(3) -0.002(3) -0.003(2) -0.004(2)
C161 0.017(2) 0.040(3) 0.020(3) 0.012(2) -0.007(2) -0.003(2)
C162 0.025(3) 0.042(4) 0.017(3) 0.003(2) -0.001(2) -0.004(2)
C163 0.019(2) 0.052(4) 0.017(3) 0.008(3) -0.003(2) -0.006(2)
C164 0.023(3) 0.063(4) 0.027(3) 0.001(3) 0.000(2) -0.002(3)
C165 0.019(3) 0.084(5) 0.030(3) -0.003(3) 0.004(2) -0.010(3)
C166 0.031(3) 0.073(5) 0.036(4) -0.008(3) 0.004(3) -0.023(3)
C167 0.027(3) 0.062(4) 0.024(3) 0.003(3) 0.004(2) -0.016(3)
C168 0.020(2) 0.034(3) 0.031(3) 0.013(3) 0.004(2) -0.003(2)
C169 0.074(12) 0.107(16) 0.053(12) 0.020(12) -0.012(10) -0.009(12)
C170 0.064(7) 0.078(7) 0.045(6) -0.006(6) -0.001(6) -0.002(6)

loop_
_atom_type_symbol
_atom_type_description
_atom_type_scat_dispersion_real
_atom_type_scat_dispersion_imag
_atom_type_scat_source
C C 0.0181 0.0091 'International Tables Vol C Tables 4.2.6.8 and 6.1.1.4'
H H 0.0000 0.0000 'International Tables Vol C Tables 4.2.6.8 and 6.1.1.4'
N N 0.0311 0.0180 'International Tables Vol C Tables 4.2.6.8 and 6.1.1.4'
O O 0.0492 0.0322 'International Tables Vol C Tables 4.2.6.8 and 6.1.1.4'

loop_
_geom_angle_atom_site_label_1
_geom_angle_atom_site_label_2
_geom_angle_atom_site_label_3
_geom_angle
_geom_angle_site_symmetry_1
_geom_angle_site_symmetry_3
_geom_angle_publ_flag
C11 O1 C1 116.5(5) . . ?
C17 O3 C2 117.2(4) . . ?
C36 O4 C6 115.8(4) . . ?
C17 N1 C20 113.4(5) . . ?
C17 N2 C18 116.7(4) . . ?
C18 N3 C25 128.5(4) . . ?
C18 N3 C27 117.5(4) . . ?
C27 N3 C25 113.1(4) . . ?
C29 N4 C33 118.7(4) . . ?
C35 N4 C29 119.8(4) . . ?
C35 N4 C33 121.4(4) . . ?
C36 N5 C35 115.4(4) . . ?
C35 N6 C38 114.6(4) . . ?
O1 C1 C2 122.2(5) . . ?
C6 C1 O1 120.5(4) . . ?
C6 C1 C2 117.1(5) . . ?
O3 C2 C1 118.1(5) . . ?
C3 C2 O3 120.3(4) . . ?
C3 C2 C1 121.3(5) . . ?
C2 C3 H 119.4 . . ?
C2 C3 C4 121.3(4) . . ?
C4 C3 H 119.4 . . ?
C3 C4 C7 121.4(4) . . ?
C5 C4 C3 117.2(5) . . ?
C5 C4 C7 121.3(5) . . ?
C4 C5 HA 120.0 . . ?
C6 C5 C4 120.0(5) . . ?
C6 C5 HA 120.0 . . ?
C1 C6 O4 117.9(4) . . ?
C1 C6 C5 123.0(4) . . ?
C5 C6 O4 119.0(4) . . ?
C8 C7 C4 111.2(4) . . ?
C8 C7 C10 106.2(6) . . ?
C9 C7 C4 109.9(5) . . ?
C9 C7 C8 110.9(6) . . ?
C9 C7 C10 108.5(6) . . ?
C10 C7 C4 110.0(5) . . ?
C7 C8 HB 109.5 . . ?
C7 C8 HC 109.5 . . ?
C7 C8 HD 109.5 . . ?
HB C8 HC 109.5 . . ?
HB C8 HD 109.5 . . ?
HC C8 HD 109.5 . . ?
C7 C9 HE 109.5 . . ?
C7 C9 HF 109.5 . . ?
C7 C9 HG 109.5 . . ?
HE C9 HF 109.5 . . ?
HE C9 HG 109.5 . . ?
HF C9 HG 109.5 . . ?
C7 C10 HH 109.5 . . ?
C7 C10 HI 109.5 . . ?
C7 C10 HJ 109.5 . . ?
HH C10 HI 109.5 . . ?
HH C10 HJ 109.5 . . ?
HI C10 HJ 109.5 . . ?
O1 C11 C12 108.5(8) . . ?
O1 C11 C12A 122(3) . . ?
O2 C11 O1 122.5(6) . . ?
O2 C11 C12 128.8(8) . . ?
O2 C11 C12A 115(2) . . ?
C11 C12 HK 108.1 . . ?
C11 C12 HL 108.1 . . ?
HK C12 HL 107.3 . . ?
C13 C12 C11 116.9(11) . . ?
C13 C12 HK 108.1 . . ?
C13 C12 HL 108.1 . . ?
C11 C12A HM 108.3 . . ?
C11 C12A HN 108.3 . . ?
HM C12A HN 107.4 . . ?
C13A C12A C11 116(4) . . ?
C13A C12A HM 108.3 . . ?
C13A C12A HN 108.3 . . ?
C12 C13 C14 110.5(12) . . ?
C12 C13 C15 105.1(12) . . ?
C12 C13 C16 111.5(14) . . ?
C14 C13 C15 107.1(11) . . ?
C16 C13 C14 115.7(12) . . ?
C16 C13 C15 106.2(14) . . ?
C12A C13A C14A 111(4) . . ?
C12A C13A C15A 106(4) . . ?
C12A C13A C16A 116(4) . . ?
C14A C13A C16A 92(4) . . ?
C15A C13A C14A 98(4) . . ?
C15A C13A C16A 130(4) . . ?
C13 C14 HO 109.5 . . ?
C13 C14 HP 109.5 . . ?
C13 C14 HQ 109.5 . . ?
HO C14 HP 109.5 . . ?
HO C14 HQ 109.5 . . ?
HP C14 HQ 109.5 . . ?
C13A C14A HR 109.5 . . ?
C13A C14A HS 109.5 . . ?
C13A C14A HT 109.5 . . ?
HR C14A HS 109.5 . . ?
HR C14A HT 109.5 . . ?
HS C14A HT 109.5 . . ?
C13 C15 HU 109.5 . . ?
C13 C15 HV 109.5 . . ?
C13 C15 HW 109.5 . . ?
HU C15 HV 109.5 . . ?
HU C15 HW 109.5 . . ?
HV C15 HW 109.5 . . ?
C13A C15A HX 109.5 . . ?
C13A C15A HY 109.5 . . ?
C13A C15A HZ 109.5 . . ?
HX C15A HY 109.5 . . ?
HX C15A HZ 109.5 . . ?
HY C15A HZ 109.5 . . ?
C13 C16 H1 109.5 . . ?
C13 C16 H2 109.5 . . ?
C13 C16 H3 109.5 . . ?
H1 C16 H2 109.5 . . ?
H1 C16 H3 109.5 . . ?
H2 C16 H3 109.5 . . ?
C13A C16A H4 109.5 . . ?
C13A C16A H5 109.5 . . ?
C13A C16A H6 109.5 . . ?
H4 C16A H5 109.5 . . ?
H4 C16A H6 109.5 . . ?
H5 C16A H6 109.5 . . ?
N1 C17 O3 112.5(5) . . ?
N1 C17 N2 131.7(5) . . ?
N2 C17 O3 115.8(4) . . ?
N2 C18 N3 114.9(4) . . ?
N2 C18 C19 119.7(5) . . ?
N3 C18 C19 125.4(5) . . ?
C20 C19 C18 114.6(5) . . ?
C20 C19 C24 119.1(5) . . ?
C24 C19 C18 126.3(5) . . ?
N1 C20 C19 123.8(5) . . ?
N1 C20 C21 116.8(5) . . ?
C19 C20 C21 119.3(5) . . ?
C20 C21 H7 119.3 . . ?
C22 C21 C20 121.4(6) . . ?
C22 C21 H7 119.3 . . ?
C21 C22 H8 120.2 . . ?
C21 C22 C23 119.6(5) . . ?
C23 C22 H8 120.2 . . ?
C22 C23 H9 119.7 . . ?
C24 C23 C22 120.6(6) . . ?
C24 C23 H9 119.7 . . ?
C19 C24 H10 120.0 . . ?
C23 C24 C19 120.1(6) . . ?
C23 C24 H10 120.0 . . ?
N3 C25 H11 108.7 . . ?
N3 C25 H12 108.7 . . ?
N3 C25 C26 114.1(5) . . ?
H11 C25 H12 107.6 . . ?
C26 C25 H11 108.7 . . ?
C26 C25 H12 108.7 . . ?
C25 C26 H13 109.5 . . ?
C25 C26 H14 109.5 . . ?
C25 C26 H15 109.5 . . ?
H13 C26 H14 109.5 . . ?
H13 C26 H15 109.5 . . ?
H14 C26 H15 109.5 . . ?
C28 C27 N3 120.3(5) . . ?
C28 C27 C32 121.0(5) . . ?
C32 C27 N3 118.7(4) . . ?
C27 C28 H16 120.5 . . ?
C27 C28 C29 119.1(5) . . ?
C29 C28 H16 120.5 . . ?
C28 C29 N4 118.8(5) . . ?
C30 C29 N4 120.8(5) . . ?
C30 C29 C28 120.4(5) . . ?
C29 C30 H17 119.4 . . ?
C29 C30 C31 121.2(5) . . ?
C31 C30 H17 119.4 . . ?
C30 C31 H18 120.7 . . ?
C30 C31 C32 118.5(5) . . ?
C32 C31 H18 120.7 . . ?
C27 C32 C31 119.8(5) . . ?
C27 C32 H19 120.1 . . ?
C31 C32 H19 120.1 . . ?
N4 C33 H20 109.0 . . ?
N4 C33 H21 109.0 . . ?
N4 C33 C34 112.9(5) . . ?
H20 C33 H21 107.8 . . ?
C34 C33 H20 109.0 . . ?
C34 C33 H21 109.0 . . ?
C33 C34 H22 109.5 . . ?
C33 C34 H23 109.5 . . ?
C33 C34 H24 109.5 . . ?
H22 C34 H23 109.5 . . ?
H22 C34 H24 109.5 . . ?
H23 C34 H24 109.5 . . ?
N4 C35 N5 113.9(4) . . ?
N6 C35 N4 118.0(5) . . ?
N6 C35 N5 128.1(5) . . ?
O4 C36 C37 116.5(4) . . ?
N5 C36 O4 118.2(4) . . ?
N5 C36 C37 125.3(5) . . ?
C36 C37 C38 113.6(4) . . ?
C42 C37 C36 125.8(5) . . ?
C42 C37 C38 120.6(4) . . ?
N6 C38 C37 123.0(4) . . ?
N6 C38 C39 119.4(5) . . ?
C37 C38 C39 117.6(5) . . ?
C38 C39 H25 120.1 . . ?
C40 C39 C38 119.8(5) . . ?
C40 C39 H25 120.1 . . ?
C39 C40 H26 119.2 . . ?
C39 C40 C41 121.5(5) . . ?
C41 C40 H26 119.2 . . ?
C40 C41 H27 119.8 . . ?
C42 C41 C40 120.4(5) . . ?
C42 C41 H27 119.8 . . ?
C37 C42 H28 120.0 . . ?
C41 C42 C37 120.0(5) . . ?
C41 C42 H28 120.0 . . ?
C53 O5 C43 116.9(4) . . ?
C59 O7 C44 119.0(4) . . ?
C84 O8 C48 115.7(4) . . ?
C59 N7 C62 113.5(4) . . ?
C59 N8 C60 117.0(4) . . ?
C60 N9 C67 127.9(4) . . ?
C60 N9 C69 117.0(4) . . ?
C69 N9 C67 114.7(4) . . ?
C84 N10 C77 116.3(4) . . ?
C77 N11 C78 114.7(5) . . ?
C75 N12 C71 118.0(5) . . ?
C77 N12 C71 119.2(4) . . ?
C77 N12 C75 122.3(4) . . ?
C44 C43 O5 121.9(4) . . ?
C44 C43 C48 118.4(5) . . ?
C48 C43 O5 119.7(5) . . ?
C43 C44 O7 119.6(4) . . ?
C43 C44 C45 121.2(4) . . ?
C45 C44 O7 118.9(4) . . ?
C44 C45 H29 119.8 . . ?
C44 C45 C46 120.4(5) . . ?
C46 C45 H29 119.8 . . ?
C45 C46 C47 117.9(5) . . ?
C45 C46 C49 122.9(5) . . ?
C47 C46 C49 119.2(4) . . ?
C46 C47 H30 119.8 . . ?
C48 C47 C46 120.4(4) . . ?
C48 C47 H30 119.8 . . ?
C43 C48 O8 119.2(5) . . ?
C47 C48 O8 119.0(4) . . ?
C47 C48 C43 121.7(5) . . ?
C46 C49 C52 110.2(5) . . ?
C50 C49 C46 107.9(4) . . ?
C50 C49 C52 108.9(5) . . ?
C51 C49 C46 111.8(4) . . ?
C51 C49 C50 110.0(6) . . ?
C51 C49 C52 108.0(6) . . ?
C49 C50 H31 109.5 . . ?
C49 C50 H32 109.5 . . ?
C49 C50 H33 109.5 . . ?
H31 C50 H32 109.5 . . ?
H31 C50 H33 109.5 . . ?
H32 C50 H33 109.5 . . ?
C49 C51 H34 109.5 . . ?
C49 C51 H35 109.5 . . ?
C49 C51 H36 109.5 . . ?
H34 C51 H35 109.5 . . ?
H34 C51 H36 109.5 . . ?
H35 C51 H36 109.5 . . ?
C49 C52 H37 109.5 . . ?
C49 C52 H38 109.5 . . ?
C49 C52 H39 109.5 . . ?
H37 C52 H38 109.5 . . ?
H37 C52 H39 109.5 . . ?
H38 C52 H39 109.5 . . ?
O5 C53 C54 110.4(5) . . ?
O6 C53 O5 121.3(5) . . ?
O6 C53 C54 128.3(5) . . ?
C53 C54 H40 106.9 . . ?
C53 C54 H41 106.9 . . ?
H40 C54 H41 106.7 . . ?
C55 C54 C53 121.9(6) . . ?
C55 C54 H40 106.9 . . ?
C55 C54 H41 106.9 . . ?
C54 C55 C56 110.6(6) . . ?
C54 C55 C57 105.6(6) . . ?
C54 C55 C58 115.6(6) . . ?
C56 C55 C57 106.6(6) . . ?
C58 C55 C56 110.8(6) . . ?
C58 C55 C57 106.9(6) . . ?
C55 C56 H42 109.5 . . ?
C55 C56 H43 109.5 . . ?
C55 C56 H44 109.5 . . ?
H42 C56 H43 109.5 . . ?
H42 C56 H44 109.5 . . ?
H43 C56 H44 109.5 . . ?
C55 C57 H45 109.5 . . ?
C55 C57 H46 109.5 . . ?
C55 C57 H47 109.5 . . ?
H45 C57 H46 109.5 . . ?
H45 C57 H47 109.5 . . ?
H46 C57 H47 109.5 . . ?
C55 C58 H48 109.5 . . ?
C55 C58 H49 109.5 . . ?
C55 C58 H50 109.5 . . ?
H48 C58 H49 109.5 . . ?
H48 C58 H50 109.5 . . ?
H49 C58 H50 109.5 . . ?
N7 C59 O7 112.2(4) . . ?
N7 C59 N8 131.4(5) . . ?
N8 C59 O7 116.4(4) . . ?
N8 C60 N9 114.3(4) . . ?
N8 C60 C61 118.9(5) . . ?
N9 C60 C61 126.8(5) . . ?
C62 C61 C60 115.8(4) . . ?
C62 C61 C66 117.9(4) . . ?
C66 C61 C60 126.2(5) . . ?
N7 C62 C61 123.1(4) . . ?
N7 C62 C63 116.2(5) . . ?
C61 C62 C63 120.7(5) . . ?
C62 C63 H51 120.3 . . ?
C64 C63 C62 119.5(6) . . ?
C64 C63 H51 120.3 . . ?
C63 C64 H52 120.1 . . ?
C63 C64 C65 119.8(5) . . ?
C65 C64 H52 120.1 . . ?
C64 C65 H53 118.5 . . ?
C66 C65 C64 122.9(6) . . ?
C66 C65 H53 118.5 . . ?
C61 C66 H54 119(4) . . ?
C65 C66 C61 119.1(6) . . ?
C65 C66 H54 119(3) . . ?
N9 C67 H55 108.9 . . ?
N9 C67 H56 108.9 . . ?
N9 C67 C68 113.4(5) . . ?
H55 C67 H56 107.7 . . ?
C68 C67 H55 108.9 . . ?
C68 C67 H56 108.9 . . ?
C67 C68 H57 109.5 . . ?
C67 C68 H58 109.5 . . ?
C67 C68 H59 109.5 . . ?
H57 C68 H58 109.5 . . ?
H57 C68 H59 109.5 . . ?
H58 C68 H59 109.5 . . ?
C70 C69 N9 120.2(5) . . ?
C70 C69 C74 120.6(5) . . ?
C74 C69 N9 119.2(5) . . ?
C69 C70 H60 119.7 . . ?
C69 C70 C71 120.6(5) . . ?
C71 C70 H60 119.7 . . ?
C70 C71 N12 120.9(5) . . ?
C72 C71 N12 120.2(5) . . ?
C72 C71 C70 119.0(5) . . ?
C71 C72 H61 120.0 . . ?
C73 C72 C71 120.0(5) . . ?
C73 C72 H61 120.0 . . ?
C72 C73 H62 119.5 . . ?
C74 C73 C72 121.0(5) . . ?
C74 C73 H62 119.5 . . ?
C69 C74 H63 120.6 . . ?
C73 C74 C69 118.7(5) . . ?
C73 C74 H63 120.6 . . ?
N12 C75 H64 108.8 . . ?
N12 C75 H65 108.8 . . ?
N12 C75 C76 113.7(4) . . ?
H64 C75 H65 107.7 . . ?
C76 C75 H64 108.8 . . ?
C76 C75 H65 108.8 . . ?
C75 C76 H66 109.5 . . ?
C75 C76 H67 109.5 . . ?
C75 C76 H68 109.5 . . ?
H66 C76 H67 109.5 . . ?
H66 C76 H68 109.5 . . ?
H67 C76 H68 109.5 . . ?
N10 C77 N12 113.9(4) . . ?
N11 C77 N10 127.4(5) . . ?
N11 C77 N12 118.7(5) . . ?
N11 C78 C79 122.7(5) . . ?
N11 C78 C83 118.0(5) . . ?
C79 C78 C83 119.2(5) . . ?
C78 C79 C80 120.4(5) . . ?
C78 C79 C84 114.3(5) . . ?
C80 C79 C84 125.3(5) . . ?
C79 C80 H69 119.9 . . ?
C81 C80 C79 120.1(6) . . ?
C81 C80 H69 119.9 . . ?
C80 C81 H70 120.5 . . ?
C80 C81 C82 119.1(6) . . ?
C82 C81 H70 120.5 . . ?
C81 C82 H71 118.3 . . ?
C83 C82 C81 123.3(5) . . ?
C83 C82 H71 118.3 . . ?
C78 C83 H72 121.0 . . ?
C82 C83 C78 117.9(6) . . ?
C82 C83 H72 121.0 . . ?
O8 C84 C79 116.6(5) . . ?
N10 C84 O8 118.8(4) . . ?
N10 C84 C79 124.5(5) . . ?
C95 O9 C85 115.7(4) . . ?
C101 O11 C86 118.4(4) . . ?
C120 O12 C90 114.9(4) . . ?
C101 N13 C104 113.3(5) . . ?
C101 N14 C102 117.3(4) . . ?
C102 N15 C109 128.1(4) . . ?
C102 N15 C111 118.5(4) . . ?
C111 N15 C109 113.3(4) . . ?
C120 N16 C119 115.5(4) . . ?
C119 N17 C122 115.5(5) . . ?
C113 N18 C117 119.4(5) . . ?
C119 N18 C113 119.8(4) . . ?
C119 N18 C117 120.5(5) . . ?
O9 C85 C90 120.8(5) . . ?
C86 C85 O9 120.4(4) . . ?
C86 C85 C90 118.8(5) . . ?
C85 C86 O11 118.9(5) . . ?
C85 C86 C87 122.1(5) . . ?
C87 C86 O11 118.9(5) . . ?
C86 C87 H87 120.2 . . ?
C86 C87 C88 119.7(5) . . ?
C88 C87 H87 120.2 . . ?
C87 C88 C91 120.9(5) . . ?
C89 C88 C87 118.1(5) . . ?
C89 C88 C91 120.7(4) . . ?
C88 C89 H89 118.8 . . ?
C88 C89 C90 122.4(5) . . ?
C90 C89 H89 118.8 . . ?
O12 C90 C85 120.8(5) . . ?
O12 C90 C89 120.2(4) . . ?
C85 C90 C89 118.9(5) . . ?
C88 C91 C93 110.8(5) . . ?
C92 C91 C88 108.2(5) . . ?
C92 C91 C93 108.1(5) . . ?
C94 C91 C88 112.1(5) . . ?
C94 C91 C92 110.0(6) . . ?
C94 C91 C93 107.5(5) . . ?
C91 C92 H92A 109.5 . . ?
C91 C92 H92B 109.5 . . ?
C91 C92 H92C 109.5 . . ?
H92A C92 H92B 109.5 . . ?
H92A C92 H92C 109.5 . . ?
H92B C92 H92C 109.5 . . ?
C91 C93 H93A 109.5 . . ?
C91 C93 H93B 109.5 . . ?
C91 C93 H93C 109.5 . . ?
H93A C93 H93B 109.5 . . ?
H93A C93 H93C 109.5 . . ?
H93B C93 H93C 109.5 . . ?
C91 C94 H94A 109.5 . . ?
C91 C94 H94B 109.5 . . ?
C91 C94 H94C 109.5 . . ?
H94A C94 H94B 109.5 . . ?
H94A C94 H94C 109.5 . . ?
H94B C94 H94C 109.5 . . ?
O9 C95 C96 110.8(5) . . ?
O10 C95 O9 121.9(5) . . ?
O10 C95 C96 127.2(5) . . ?
C95 C96 H96A 106.3 . . ?
C95 C96 H96B 106.3 . . ?
C95 C96 H96C 110.6 . . ?
C95 C96 H96D 110.6 . . ?
C95 C96 C97A 105.6(11) . . ?
H96A C96 H96B 106.4 . . ?
H96C C96 H96D 108.8 . . ?
C97 C96 C95 124.1(7) . . ?
C97 C96 H96A 106.3 . . ?
C97 C96 H96B 106.3 . . ?
C97A C96 H96C 110.6 . . ?
C97A C96 H96D 110.6 . . ?
C96 C97 C98 111.9(11) . . ?
C96 C97 C99 107.9(8) . . ?
C96 C97 C100 109.8(11) . . ?
C98 C97 C99 104.2(10) . . ?
C98 C97 C100 114.0(12) . . ?
C100 C97 C99 108.6(10) . . ?
C96 C97A C99A 108.2(19) . . ?
C98A C97A C96 118(2) . . ?
C98A C97A C99A 104(2) . . ?
C98A C97A C171 106(3) . . ?
C171 C97A C96 102.0(19) . . ?
C171 C97A C99A 119(2) . . ?
C97 C98 H98A 109.5 . . ?
C97 C98 H98B 109.5 . . ?
C97 C98 H98C 109.5 . . ?
H98A C98 H98B 109.5 . . ?
H98A C98 H98C 109.5 . . ?
H98B C98 H98C 109.5 . . ?
C97A C98A H98D 109.5 . . ?
C97A C98A H98E 109.5 . . ?
C97A C98A H98F 109.5 . . ?
H98D C98A H98E 109.5 . . ?
H98D C98A H98F 109.5 . . ?
H98E C98A H98F 109.5 . . ?
C97 C99 H99A 109.5 . . ?
C97 C99 H99B 109.5 . . ?
C97 C99 H99C 109.5 . . ?
H99A C99 H99B 109.5 . . ?
H99A C99 H99C 109.5 . . ?
H99B C99 H99C 109.5 . . ?
C97A C99A H99D 109.5 . . ?
C97A C99A H99E 109.5 . . ?
C97A C99A H99F 109.5 . . ?
H99D C99A H99E 109.5 . . ?
H99D C99A H99F 109.5 . . ?
H99E C99A H99F 109.5 . . ?
C97 C100 H10A 109.5 . . ?
C97 C100 H10B 109.5 . . ?
C97 C100 H10C 109.5 . . ?
H10A C100 H10B 109.5 . . ?
H10A C100 H10C 109.5 . . ?
H10B C100 H10C 109.5 . . ?
N13 C101 O11 111.9(4) . . ?
N13 C101 N14 131.5(5) . . ?
N14 C101 O11 116.6(4) . . ?
N14 C102 N15 114.6(4) . . ?
N14 C102 C103 119.2(5) . . ?
N15 C102 C103 126.2(5) . . ?
C104 C103 C102 114.9(4) . . ?
C108 C103 C102 127.4(5) . . ?
C108 C103 C104 117.6(5) . . ?
N13 C104 C103 123.7(4) . . ?
N13 C104 C105 116.9(5) . . ?
C105 C104 C103 119.3(5) . . ?
C104 C105 H105 119.6 . . ?
C106 C105 C104 120.9(5) . . ?
C106 C105 H105 119.6 . . ?
C105 C106 H106 119.7 . . ?
C105 C106 C107 120.7(5) . . ?
C107 C106 H106 119.7 . . ?
C106 C107 H107 119.4 . . ?
C106 C107 C108 121.2(6) . . ?
C108 C107 H107 119.4 . . ?
C103 C108 H108 119.9 . . ?
C107 C108 C103 120.1(6) . . ?
C107 C108 H108 119.9 . . ?
N15 C109 H10D 109.1 . . ?
N15 C109 H10E 109.1 . . ?
N15 C109 C110 112.7(5) . . ?
H10D C109 H10E 107.8 . . ?
C110 C109 H10D 109.1 . . ?
C110 C109 H10E 109.1 . . ?
C109 C110 H11A 109.5 . . ?
C109 C110 H11B 109.5 . . ?
C109 C110 H11C 109.5 . . ?
H11A C110 H11B 109.5 . . ?
H11A C110 H11C 109.5 . . ?
H11B C110 H11C 109.5 . . ?
C112 C111 N15 120.5(5) . . ?
C112 C111 C116 121.0(4) . . ?
C116 C111 N15 118.4(4) . . ?
C111 C112 H112 119.9 . . ?
C111 C112 C113 120.2(5) . . ?
C113 C112 H112 119.9 . . ?
C112 C113 N18 121.5(5) . . ?
C112 C113 C114 120.0(5) . . ?
C114 C113 N18 118.5(4) . . ?
C113 C114 H114 120.2 . . ?
C113 C114 C115 119.7(5) . . ?
C115 C114 H114 120.2 . . ?
C114 C115 H115 120.1 . . ?
C116 C115 C114 119.7(5) . . ?
C116 C115 H115 120.1 . . ?
C111 C116 C115 119.3(5) . . ?
C111 C116 H116 120.3 . . ?
C115 C116 H116 120.3 . . ?
N18 C117 H11D 109.3 . . ?
N18 C117 H11E 109.3 . . ?
N18 C117 C118 111.7(5) . . ?
H11D C117 H11E 107.9 . . ?
C118 C117 H11D 109.3 . . ?
C118 C117 H11E 109.3 . . ?
C117 C118 H11F 109.5 . . ?
C117 C118 H11G 109.5 . . ?
C117 C118 H11H 109.5 . . ?
H11F C118 H11G 109.5 . . ?
H11F C118 H11H 109.5 . . ?
H11G C118 H11H 109.5 . . ?
N17 C119 N16 127.6(5) . . ?
N17 C119 N18 118.5(5) . . ?
N18 C119 N16 113.9(4) . . ?
O12 C120 C121 117.8(5) . . ?
N16 C120 O12 117.9(5) . . ?
N16 C120 C121 124.3(6) . . ?
C122 C121 C120 112.8(5) . . ?
C122 C121 C126 123.9(6) . . ?
C126 C121 C120 123.2(6) . . ?
N17 C122 C121 124.2(5) . . ?
N17 C122 C123 121.4(6) . . ?
C121 C122 C123 114.3(6) . . ?
C122 C123 H123 118.5 . . ?
C124 C123 C122 123.1(8) . . ?
C124 C123 H123 118.5 . . ?
C123 C124 H124 119.3 . . ?
C123 C124 C125 121.4(6) . . ?
C125 C124 H124 119.3 . . ?
C124 C125 H125 119.8 . . ?
C126 C125 C124 120.3(7) . . ?
C126 C125 H125 119.8 . . ?
C121 C126 H126 121.6 . . ?
C125 C126 C121 116.9(7) . . ?
C125 C126 H126 121.6 . . ?
C97A C171 H17A 109.5 . . ?
C97A C171 H17B 109.5 . . ?
C97A C171 H17C 109.5 . . ?
H17A C171 H17B 109.5 . . ?
H17A C171 H17C 109.5 . . ?
H17B C171 H17C 109.5 . . ?
C137 O13 C127 116.1(4) . . ?
C143 O15 C128 114.9(4) . . ?
C168 O16 C132 118.0(4) . . ?
C143 N19 C150 116.3(4) . . ?
C150 N20 C145 116.3(4) . . ?
C150 N21 C151 122.1(4) . . ?
C150 N21 C153 118.6(4) . . ?
C153 N21 C151 119.2(4) . . ?
C157 N22 C159 114.6(4) . . ?
C161 N22 C157 118.1(4) . . ?
C161 N22 C159 126.8(4) . . ?
C168 N23 C161 117.4(4) . . ?
C168 N24 C163 112.5(5) . . ?
H73 C1A H74 109.5 . . ?
H73 C1A H75 109.5 . . ?
H74 C1A H75 109.5 . . ?
C133 C1A H73 109.5 . . ?
C133 C1A H74 109.5 . . ?
C133 C1A H75 109.5 . . ?
H76 C1B H77 109.5 . . ?
H76 C1B H78 109.5 . . ?
H77 C1B H78 109.5 . . ?
C133 C1B H76 109.5 . . ?
C133 C1B H77 109.5 . . ?
C133 C1B H78 109.5 . . ?
H79 C1C H80 109.5 . . ?
H79 C1C H81 109.5 . . ?
H80 C1C H81 109.5 . . ?
C170 C1C H79 109.5 . . ?
C170 C1C H80 109.5 . . ?
C170 C1C H81 109.5 . . ?
H82 C1D H83 109.5 . . ?
H82 C1D H84 109.5 . . ?
H83 C1D H84 109.5 . . ?
C170 C1D H82 109.5 . . ?
C170 C1D H83 109.5 . . ?
C170 C1D H84 109.5 . . ?
H85 C1E H86 109.5 . . ?
H85 C1E H88 109.5 . . ?
H86 C1E H88 109.5 . . ?
C170 C1E H85 109.5 . . ?
C170 C1E H86 109.5 . . ?
C170 C1E H88 109.5 . . ?
H90 C1F H91 107.0 . . ?
C137 C1F H90 107.6 . . ?
C137 C1F H91 107.6 . . ?
C170 C1F H90 107.6 . . ?
C170 C1F H91 107.6 . . ?
C170 C1F C137 118.9(15) . . ?
C128 C127 O13 120.2(4) . . ?
C128 C127 C132 119.2(5) . . ?
C132 C127 O13 120.5(5) . . ?
C127 C128 O15 119.1(5) . . ?
C127 C128 C129 121.2(4) . . ?
C129 C128 O15 119.5(4) . . ?
C128 C129 H92 119.6 . . ?
C128 C129 C130 120.8(5) . . ?
C130 C129 H92 119.6 . . ?
C129 C130 C133 122.5(5) . . ?
C131 C130 C129 117.6(5) . . ?
C131 C130 C133 119.9(4) . . ?
C130 C131 H93 119.5 . . ?
C130 C131 C132 121.0(5) . . ?
C132 C131 H93 119.5 . . ?
O16 C132 C131 120.1(4) . . ?
C127 C132 O16 119.5(5) . . ?
C127 C132 C131 120.3(5) . . ?
C1A C133 C130 103.2(15) . . ?
C1A C133 C169 100.1(15) . . ?
C1B C133 C1A 119(2) . . ?
C1B C133 C130 111.3(10) . . ?
C1B C133 C169 116.1(14) . . ?
C130 C133 C136 112.2(7) . . ?
C130 C133 C169 104.8(9) . . ?
C134 C133 C130 112.1(11) . . ?
C134 C133 C136 103.3(13) . . ?
C135 C133 C130 111.0(7) . . ?
C135 C133 C134 108.4(9) . . ?
C135 C133 C136 109.5(10) . . ?
C133 C134 H94 109.5 . . ?
C133 C134 H95 109.5 . . ?
C133 C134 H96 109.5 . . ?
H94 C134 H95 109.5 . . ?
H94 C134 H96 109.5 . . ?
H95 C134 H96 109.5 . . ?
C133 C135 H97 109.5 . . ?
C133 C135 H98 109.5 . . ?
C133 C135 H99 109.5 . . ?
H97 C135 H98 109.5 . . ?
H97 C135 H99 109.5 . . ?
H98 C135 H99 109.5 . . ?
C133 C136 H100 109.5 . . ?
C133 C136 H101 109.5 . . ?
C133 C136 H102 109.5 . . ?
H100 C136 H101 109.5 . . ?
H100 C136 H102 109.5 . . ?
H101 C136 H102 109.5 . . ?
O13 C137 C1F 106.4(9) . . ?
O13 C137 C138 109.7(8) . . ?
O14 C137 O13 123.8(6) . . ?
O14 C137 C1F 128.3(10) . . ?
O14 C137 C138 125.0(9) . . ?
C137 C138 H103 109.7 . . ?
C137 C138 H104 109.7 . . ?
H103 C138 H104 108.2 . . ?
C140 C138 C137 109.9(12) . . ?
C140 C138 H103 109.7 . . ?
C140 C138 H104 109.7 . . ?
H109 C139 H110 109.5 . . ?
H109 C139 H111 109.5 . . ?
H110 C139 H111 109.5 . . ?
C140 C139 H109 109.5 . . ?
C140 C139 H110 109.5 . . ?
C140 C139 H111 109.5 . . ?
C138 C140 C139 110.4(14) . . ?
C138 C140 C141 106.4(14) . . ?
C138 C140 C142 113.8(17) . . ?
C139 C140 C141 108.4(14) . . ?
C139 C140 C142 109.6(16) . . ?
C142 C140 C141 108.1(18) . . ?
C140 C141 H113 109.5 . . ?
C140 C141 H117 109.5 . . ?
C140 C141 H118 109.5 . . ?
H113 C141 H117 109.5 . . ?
H113 C141 H118 109.5 . . ?
H117 C141 H118 109.5 . . ?
C140 C142 H119 109.5 . . ?
C140 C142 H120 109.5 . . ?
C140 C142 H121 109.5 . . ?
H119 C142 H120 109.5 . . ?
H119 C142 H121 109.5 . . ?
H120 C142 H121 109.5 . . ?
O15 C143 C144 115.4(4) . . ?
N19 C143 O15 119.9(4) . . ?
N19 C143 C144 124.6(5) . . ?
C145 C144 C143 113.5(4) . . ?
C149 C144 C143 124.5(5) . . ?
C149 C144 C145 121.9(4) . . ?
N20 C145 C144 122.7(4) . . ?
N20 C145 C146 119.6(5) . . ?
C146 C145 C144 117.7(5) . . ?
C145 C146 H122 119.6 . . ?
C147 C146 C145 120.8(5) . . ?
C147 C146 H122 119.6 . . ?
C146 C147 H127 119.5 . . ?
C146 C147 C148 121.1(5) . . ?
C148 C147 H127 119.5 . . ?
C147 C148 H128 120.4 . . ?
C149 C148 C147 119.2(5) . . ?
C149 C148 H128 120.4 . . ?
C144 C149 H129 120.4 . . ?
C148 C149 C144 119.2(5) . . ?
C148 C149 H129 120.4 . . ?
N20 C150 N19 126.5(5) . . ?
N20 C150 N21 118.8(5) . . ?
N21 C150 N19 114.7(4) . . ?
N21 C151 H130 109.3 . . ?
N21 C151 H131 109.3 . . ?
N21 C151 C152 111.6(5) . . ?
H130 C151 H131 108.0 . . ?
C152 C151 H130 109.3 . . ?
C152 C151 H131 109.3 . . ?
C151 C152 H132 109.5 . . ?
C151 C152 H133 109.5 . . ?
C151 C152 H134 109.5 . . ?
H132 C152 H133 109.5 . . ?
H132 C152 H134 109.5 . . ?
H133 C152 H134 109.5 . . ?
C154 C153 N21 120.4(5) . . ?
C158 C153 N21 119.6(5) . . ?
C158 C153 C154 120.0(5) . . ?
C153 C154 H135 119.8 . . ?
C155 C154 C153 120.4(5) . . ?
C155 C154 H135 119.8 . . ?
C154 C155 H136 120.4 . . ?
C154 C155 C156 119.3(5) . . ?
C156 C155 H136 120.4 . . ?
C155 C156 H137 120.0 . . ?
C157 C156 C155 120.0(5) . . ?
C157 C156 H137 120.0 . . ?
C156 C157 N22 119.8(4) . . ?
C156 C157 C158 120.9(5) . . ?
C158 C157 N22 119.2(5) . . ?
C153 C158 C157 119.4(5) . . ?
C153 C158 H138 120.3 . . ?
C157 C158 H138 120.3 . . ?
N22 C159 H139 109.1 . . ?
N22 C159 H140 109.1 . . ?
N22 C159 C160 112.5(4) . . ?
H139 C159 H140 107.8 . . ?
C160 C159 H139 109.1 . . ?
C160 C159 H140 109.1 . . ?
C159 C160 H141 109.5 . . ?
C159 C160 H142 109.5 . . ?
C159 C160 H143 109.5 . . ?
H141 C160 H142 109.5 . . ?
H141 C160 H143 109.5 . . ?
H142 C160 H143 109.5 . . ?
N22 C161 C162 126.9(5) . . ?
N23 C161 N22 114.5(4) . . ?
N23 C161 C162 118.6(5) . . ?
C163 C162 C161 116.7(5) . . ?
C163 C162 C167 116.9(5) . . ?
C167 C162 C161 126.5(5) . . ?
N24 C163 C162 122.9(5) . . ?
N24 C163 C164 115.2(6) . . ?
C164 C163 C162 121.8(5) . . ?
C163 C164 H144 120.5 . . ?
C165 C164 C163 119.1(6) . . ?
C165 C164 H144 120.5 . . ?
C164 C165 H145 119.9 . . ?
C164 C165 C166 120.2(5) . . ?
C166 C165 H145 119.9 . . ?
C165 C166 H146 120.0 . . ?
C167 C166 C165 120.1(6) . . ?
C167 C166 H146 120.0 . . ?
C162 C167 H147 119.0 . . ?
C166 C167 C162 121.9(6) . . ?
C166 C167 H147 119.0 . . ?
N23 C168 O16 117.2(4) . . ?
N24 C168 O16 111.2(5) . . ?
N24 C168 N23 131.5(5) . . ?
C133 C169 H148 109.5 . . ?
C133 C169 H149 109.5 . . ?
C133 C169 H150 109.5 . . ?
H148 C169 H149 109.5 . . ?
H148 C169 H150 109.5 . . ?
H149 C169 H150 109.5 . . ?
C1C C170 C1D 98(2) . . ?
C1C C170 C1E 111.7(19) . . ?
C1C C170 C1F 113.2(17) . . ?
C1E C170 C1D 110(2) . . ?
C1E C170 C1F 112(2) . . ?
C1F C170 C1D 111(2) . . ?

loop_
_geom_bond_atom_site_label_1
_geom_bond_atom_site_label_2
_geom_bond_distance
_geom_bond_site_symmetry_2
_geom_bond_publ_flag
O1 C1 1.380(6) . ?
O1 C11 1.370(7) . ?
O2 C11 1.187(8) . ?
O3 C2 1.389(6) . ?
O3 C17 1.389(6) . ?
O4 C6 1.405(5) . ?
O4 C36 1.364(6) . ?
N1 C17 1.294(6) . ?
N1 C20 1.372(7) . ?
N2 C17 1.321(7) . ?
N2 C18 1.334(6) . ?
N3 C18 1.370(7) . ?
N3 C25 1.468(7) . ?
N3 C27 1.457(6) . ?
N4 C29 1.449(6) . ?
N4 C33 1.463(7) . ?
N4 C35 1.365(6) . ?
N5 C35 1.368(7) . ?
N5 C36 1.288(6) . ?
N6 C35 1.320(6) . ?
N6 C38 1.373(6) . ?
C1 C2 1.390(7) . ?
C1 C6 1.375(7) . ?
C2 C3 1.381(7) . ?
C3 H 0.9500 . ?
C3 C4 1.404(7) . ?
C4 C5 1.400(6) . ?
C4 C7 1.533(7) . ?
C5 HA 0.9500 . ?
C5 C6 1.381(7) . ?
C7 C8 1.507(8) . ?
C7 C9 1.477(10) . ?
C7 C10 1.526(9) . ?
C8 HB 0.9800 . ?
C8 HC 0.9800 . ?
C8 HD 0.9800 . ?
C9 HE 0.9800 . ?
C9 HF 0.9800 . ?
C9 HG 0.9800 . ?
C10 HH 0.9800 . ?
C10 HI 0.9800 . ?
C10 HJ 0.9800 . ?
C11 C12 1.549(18) . ?
C11 C12A 1.48(6) . ?
C12 HK 0.9900 . ?
C12 HL 0.9900 . ?
C12 C13 1.48(2) . ?
C12A HM 0.9900 . ?
C12A HN 0.9900 . ?
C12A C13A 1.42(8) . ?
C13 C14 1.607(15) . ?
C13 C15 1.61(2) . ?
C13 C16 1.509(19) . ?
C13A C14A 1.52(3) . ?
C13A C15A 1.45(2) . ?
C13A C16A 1.54(3) . ?
C14 HO 0.9800 . ?
C14 HP 0.9800 . ?
C14 HQ 0.9800 . ?
C14A HR 0.9800 . ?
C14A HS 0.9800 . ?
C14A HT 0.9800 . ?
C15 HU 0.9800 . ?
C15 HV 0.9800 . ?
C15 HW 0.9800 . ?
C15A HX 0.9800 . ?
C15A HY 0.9800 . ?
C15A HZ 0.9800 . ?
C16 H1 0.9800 . ?
C16 H2 0.9800 . ?
C16 H3 0.9800 . ?
C16A H4 0.9800 . ?
C16A H5 0.9800 . ?
C16A H6 0.9800 . ?
C18 C19 1.481(7) . ?
C19 C20 1.400(8) . ?
C19 C24 1.420(8) . ?
C20 C21 1.412(7) . ?
C21 H7 0.9500 . ?
C21 C22 1.360(8) . ?
C22 H8 0.9500 . ?
C22 C23 1.407(9) . ?
C23 H9 0.9500 . ?
C23 C24 1.378(8) . ?
C24 H10 0.9500 . ?
C25 H11 0.9900 . ?
C25 H12 0.9900 . ?
C25 C26 1.543(7) . ?
C26 H13 0.9800 . ?
C26 H14 0.9800 . ?
C26 H15 0.9800 . ?
C27 C28 1.386(7) . ?
C27 C32 1.388(7) . ?
C28 H16 0.9500 . ?
C28 C29 1.389(7) . ?
C29 C30 1.374(8) . ?
C30 H17 0.9500 . ?
C30 C31 1.393(7) . ?
C31 H18 0.9500 . ?
C31 C32 1.403(7) . ?
C32 H19 0.9500 . ?
C33 H20 0.9900 . ?
C33 H21 0.9900 . ?
C33 C34 1.515(8) . ?
C34 H22 0.9800 . ?
C34 H23 0.9800 . ?
C34 H24 0.9800 . ?
C36 C37 1.419(6) . ?
C37 C38 1.420(7) . ?
C37 C42 1.401(7) . ?
C38 C39 1.427(6) . ?
C39 H25 0.9500 . ?
C39 C40 1.369(8) . ?
C40 H26 0.9500 . ?
C40 C41 1.391(8) . ?
C41 H27 0.9500 . ?
C41 C42 1.363(7) . ?
C42 H28 0.9500 . ?
O5 C43 1.399(6) . ?
O5 C53 1.370(6) . ?
O6 C53 1.204(6) . ?
O7 C44 1.394(5) . ?
O7 C59 1.382(6) . ?
O8 C48 1.406(6) . ?
O8 C84 1.353(7) . ?
N7 C59 1.303(6) . ?
N7 C62 1.376(6) . ?
N8 C59 1.320(6) . ?
N8 C60 1.351(6) . ?
N9 C60 1.355(6) . ?
N9 C67 1.454(7) . ?
N9 C69 1.451(6) . ?
N10 C77 1.368(6) . ?
N10 C84 1.301(7) . ?
N11 C77 1.315(6) . ?
N11 C78 1.403(7) . ?
N12 C71 1.443(7) . ?
N12 C75 1.438(7) . ?
N12 C77 1.372(7) . ?
C43 C44 1.362(7) . ?
C43 C48 1.382(6) . ?
C44 C45 1.393(7) . ?
C45 H29 0.9500 . ?
C45 C46 1.394(6) . ?
C46 C47 1.395(7) . ?
C46 C49 1.525(7) . ?
C47 H30 0.9500 . ?
C47 C48 1.372(7) . ?
C49 C50 1.519(8) . ?
C49 C51 1.502(8) . ?
C49 C52 1.548(8) . ?
C50 H31 0.9800 . ?
C50 H32 0.9800 . ?
C50 H33 0.9800 . ?
C51 H34 0.9800 . ?
C51 H35 0.9800 . ?
C51 H36 0.9800 . ?
C52 H37 0.9800 . ?
C52 H38 0.9800 . ?
C52 H39 0.9800 . ?
C53 C54 1.501(7) . ?
C54 H40 0.9900 . ?
C54 H41 0.9900 . ?
C54 C55 1.445(8) . ?
C55 C56 1.534(9) . ?
C55 C57 1.638(9) . ?
C55 C58 1.489(10) . ?
C56 H42 0.9800 . ?
C56 H43 0.9800 . ?
C56 H44 0.9800 . ?
C57 H45 0.9800 . ?
C57 H46 0.9800 . ?
C57 H47 0.9800 . ?
C58 H48 0.9800 . ?
C58 H49 0.9800 . ?
C58 H50 0.9800 . ?
C60 C61 1.475(6) . ?
C61 C62 1.405(7) . ?
C61 C66 1.429(8) . ?
C62 C63 1.417(7) . ?
C63 H51 0.9500 . ?
C63 C64 1.371(8) . ?
C64 H52 0.9500 . ?
C64 C65 1.376(9) . ?
C65 H53 0.9500 . ?
C65 C66 1.363(8) . ?
C66 H54 0.82(5) . ?
C67 H55 0.9900 . ?
C67 H56 0.9900 . ?
C67 C68 1.503(7) . ?
C68 H57 0.9800 . ?
C68 H58 0.9800 . ?
C68 H59 0.9800 . ?
C69 C70 1.365(7) . ?
C69 C74 1.412(7) . ?
C70 H60 0.9500 . ?
C70 C71 1.400(7) . ?
C71 C72 1.394(7) . ?
C72 H61 0.9500 . ?
C72 C73 1.391(7) . ?
C73 H62 0.9500 . ?
C73 C74 1.373(7) . ?
C74 H63 0.9500 . ?
C75 H64 0.9900 . ?
C75 H65 0.9900 . ?
C75 C76 1.524(7) . ?
C76 H66 0.9800 . ?
C76 H67 0.9800 . ?
C76 H68 0.9800 . ?
C78 C79 1.403(7) . ?
C78 C83 1.431(7) . ?
C79 C80 1.406(8) . ?
C79 C84 1.418(7) . ?
C80 H69 0.9500 . ?
C80 C81 1.364(8) . ?
C81 H70 0.9500 . ?
C81 C82 1.402(9) . ?
C82 H71 0.9500 . ?
C82 C83 1.359(9) . ?
C83 H72 0.9500 . ?
O9 C85 1.395(6) . ?
O9 C95 1.387(6) . ?
O10 C95 1.191(7) . ?
O11 C86 1.393(5) . ?
O11 C101 1.379(6) . ?
O12 C90 1.395(6) . ?
O12 C120 1.363(7) . ?
N13 C101 1.294(6) . ?
N13 C104 1.365(7) . ?
N14 C101 1.321(6) . ?
N14 C102 1.340(7) . ?
N15 C102 1.343(7) . ?
N15 C109 1.471(7) . ?
N15 C111 1.443(6) . ?
N16 C119 1.383(7) . ?
N16 C120 1.282(7) . ?
N17 C119 1.313(6) . ?
N17 C122 1.340(8) . ?
N18 C113 1.438(6) . ?
N18 C117 1.469(7) . ?
N18 C119 1.365(7) . ?
C85 C86 1.365(7) . ?
C85 C90 1.396(7) . ?
C86 C87 1.393(7) . ?
C87 H87 0.9500 . ?
C87 C88 1.397(7) . ?
C88 C89 1.369(7) . ?
C88 C91 1.530(7) . ?
C89 H89 0.9500 . ?
C89 C90 1.401(7) . ?
C91 C92 1.521(8) . ?
C91 C93 1.547(8) . ?
C91 C94 1.514(8) . ?
C92 H92A 0.9800 . ?
C92 H92B 0.9800 . ?
C92 H92C 0.9800 . ?
C93 H93A 0.9800 . ?
C93 H93B 0.9800 . ?
C93 H93C 0.9800 . ?
C94 H94A 0.9800 . ?
C94 H94B 0.9800 . ?
C94 H94C 0.9800 . ?
C95 C96 1.495(7) . ?
C96 H96A 0.9900 . ?
C96 H96B 0.9900 . ?
C96 H96C 0.9900 . ?
C96 H96D 0.9900 . ?
C96 C97 1.488(15) . ?
C96 C97A 1.56(3) . ?
C97 C98 1.496(15) . ?
C97 C99 1.630(14) . ?
C97 C100 1.551(14) . ?
C97A C98A 1.51(2) . ?
C97A C99A 1.61(2) . ?
C97A C171 1.56(2) . ?
C98 H98A 0.9800 . ?
C98 H98B 0.9800 . ?
C98 H98C 0.9800 . ?
C98A H98D 0.9800 . ?
C98A H98E 0.9800 . ?
C98A H98F 0.9800 . ?
C99 H99A 0.9800 . ?
C99 H99B 0.9800 . ?
C99 H99C 0.9800 . ?
C99A H99D 0.9800 . ?
C99A H99E 0.9800 . ?
C99A H99F 0.9800 . ?
C100 H10A 0.9800 . ?
C100 H10B 0.9800 . ?
C100 H10C 0.9800 . ?
C102 C103 1.466(6) . ?
C103 C104 1.418(8) . ?
C103 C108 1.416(8) . ?
C104 C105 1.417(6) . ?
C105 H105 0.9500 . ?
C105 C106 1.352(8) . ?
C106 H106 0.9500 . ?
C106 C107 1.359(9) . ?
C107 H107 0.9500 . ?
C107 C108 1.390(8) . ?
C108 H108 0.9500 . ?
C109 H10D 0.9900 . ?
C109 H10E 0.9900 . ?
C109 C110 1.515(7) . ?
C110 H11A 0.9800 . ?
C110 H11B 0.9800 . ?
C110 H11C 0.9800 . ?
C111 C112 1.369(7) . ?
C111 C116 1.387(7) . ?
C112 H112 0.9500 . ?
C112 C113 1.379(7) . ?
C113 C114 1.393(7) . ?
C114 H114 0.9500 . ?
C114 C115 1.397(7) . ?
C115 H115 0.9500 . ?
C115 C116 1.392(7) . ?
C116 H116 0.9500 . ?
C117 H11D 0.9900 . ?
C117 H11E 0.9900 . ?
C117 C118 1.522(7) . ?
C118 H11F 0.9800 . ?
C118 H11G 0.9800 . ?
C118 H11H 0.9800 . ?
C120 C121 1.456(7) . ?
C121 C122 1.410(9) . ?
C121 C126 1.421(9) . ?
C122 C123 1.424(7) . ?
C123 H123 0.9500 . ?
C123 C124 1.330(10) . ?
C124 H124 0.9500 . ?
C124 C125 1.398(10) . ?
C125 H125 0.9500 . ?
C125 C126 1.386(9) . ?
C126 H126 0.9500 . ?
C171 H17A 0.9800 . ?
C171 H17B 0.9800 . ?
C171 H17C 0.9800 . ?
O13 C127 1.389(6) . ?
O13 C137 1.367(8) . ?
O14 C137 1.181(8) . ?
O15 C128 1.409(5) . ?
O15 C143 1.360(6) . ?
O16 C132 1.388(6) . ?
O16 C168 1.383(6) . ?
N19 C143 1.293(6) . ?
N19 C150 1.369(6) . ?
N20 C145 1.367(6) . ?
N20 C150 1.322(6) . ?
N21 C150 1.358(6) . ?
N21 C151 1.456(7) . ?
N21 C153 1.440(6) . ?
N22 C157 1.449(6) . ?
N22 C159 1.470(7) . ?
N22 C161 1.348(7) . ?
N23 C161 1.342(7) . ?
N23 C168 1.326(7) . ?
N24 C163 1.388(7) . ?
N24 C168 1.311(7) . ?
C1A H73 0.9800 . ?
C1A H74 0.9800 . ?
C1A H75 0.9800 . ?
C1A C133 1.53(4) . ?
C1B H76 0.9800 . ?
C1B H77 0.9800 . ?
C1B H78 0.9800 . ?
C1B C133 1.44(3) . ?
C1C H79 0.9800 . ?
C1C H80 0.9800 . ?
C1C H81 0.9800 . ?
C1C C170 1.390(18) . ?
C1D H82 0.9800 . ?
C1D H83 0.9800 . ?
C1D H84 0.9800 . ?
C1D C170 1.51(2) . ?
C1E H85 0.9800 . ?
C1E H86 0.9800 . ?
C1E H88 0.9800 . ?
C1E C170 1.44(4) . ?
C1F H90 0.9900 . ?
C1F H91 0.9900 . ?
C1F C137 1.60(2) . ?
C1F C170 1.494(19) . ?
C127 C128 1.367(7) . ?
C127 C132 1.375(7) . ?
C128 C129 1.376(7) . ?
C129 H92 0.9500 . ?
C129 C130 1.396(6) . ?
C130 C131 1.389(7) . ?
C130 C133 1.545(7) . ?
C131 H93 0.9500 . ?
C131 C132 1.392(7) . ?
C133 C134 1.51(3) . ?
C133 C135 1.509(14) . ?
C133 C136 1.582(18) . ?
C133 C169 1.60(2) . ?
C134 H94 0.9800 . ?
C134 H95 0.9800 . ?
C134 H96 0.9800 . ?
C135 H97 0.9800 . ?
C135 H98 0.9800 . ?
C135 H99 0.9800 . ?
C136 H100 0.9800 . ?
C136 H101 0.9800 . ?
C136 H102 0.9800 . ?
C137 C138 1.512(16) . ?
C138 H103 0.9900 . ?
C138 H104 0.9900 . ?
C138 C140 1.502(17) . ?
C139 H109 0.9800 . ?
C139 H110 0.9800 . ?
C139 H111 0.9800 . ?
C139 C140 1.509(17) . ?
C140 C141 1.57(3) . ?
C140 C142 1.52(2) . ?
C141 H113 0.9800 . ?
C141 H117 0.9800 . ?
C141 H118 0.9800 . ?
C142 H119 0.9800 . ?
C142 H120 0.9800 . ?
C142 H121 0.9800 . ?
C143 C144 1.438(6) . ?
C144 C145 1.413(7) . ?
C144 C149 1.387(7) . ?
C145 C146 1.409(6) . ?
C146 H122 0.9500 . ?
C146 C147 1.349(8) . ?
C147 H127 0.9500 . ?
C147 C148 1.431(8) . ?
C148 H128 0.9500 . ?
C148 C149 1.384(7) . ?
C149 H129 0.9500 . ?
C151 H130 0.9900 . ?
C151 H131 0.9900 . ?
C151 C152 1.532(8) . ?
C152 H132 0.9800 . ?
C152 H133 0.9800 . ?
C152 H134 0.9800 . ?
C153 C154 1.394(7) . ?
C153 C158 1.385(7) . ?
C154 H135 0.9500 . ?
C154 C155 1.390(7) . ?
C155 H136 0.9500 . ?
C155 C156 1.402(7) . ?
C156 H137 0.9500 . ?
C156 C157 1.373(7) . ?
C157 C158 1.396(7) . ?
C158 H138 0.9500 . ?
C159 H139 0.9900 . ?
C159 H140 0.9900 . ?
C159 C160 1.532(7) . ?
C160 H141 0.9800 . ?
C160 H142 0.9800 . ?
C160 H143 0.9800 . ?
C161 C162 1.457(7) . ?
C162 C163 1.409(8) . ?
C162 C167 1.412(8) . ?
C163 C164 1.406(7) . ?
C164 H144 0.9500 . ?
C164 C165 1.382(9) . ?
C165 H145 0.9500 . ?
C165 C166 1.411(10) . ?
C166 H146 0.9500 . ?
C166 C167 1.369(8) . ?
C167 H147 0.9500 . ?
C169 H148 0.9800 . ?
C169 H149 0.9800 . ?
C169 H150 0.9800 . ?

loop_
_geom_torsion_atom_site_label_1
_geom_torsion_atom_site_label_2
_geom_torsion_atom_site_label_3
_geom_torsion_atom_site_label_4
_geom_torsion
_geom_torsion_site_symmetry_1
_geom_torsion_site_symmetry_2
_geom_torsion_site_symmetry_3
_geom_torsion_site_symmetry_4
_geom_torsion_publ_flag
O1 C1 C2 O3 11.1(7) . . . . ?
O1 C1 C2 C3 -174.3(5) . . . . ?
O1 C1 C6 O4 -8.5(7) . . . . ?
O1 C1 C6 C5 174.1(5) . . . . ?
O1 C11 C12 C13 -104.1(13) . . . . ?
O1 C11 C12A C13A -41(5) . . . . ?
O2 C11 C12 C13 81.5(17) . . . . ?
O2 C11 C12A C13A 132(4) . . . . ?
O3 C2 C3 C4 174.6(5) . . . . ?
O4 C36 C37 C38 -178.7(4) . . . . ?
O4 C36 C37 C42 3.6(8) . . . . ?
N1 C20 C21 C22 175.9(5) . . . . ?
N2 C18 C19 C20 -3.8(7) . . . . ?
N2 C18 C19 C24 173.6(5) . . . . ?
N3 C18 C19 C20 178.2(5) . . . . ?
N3 C18 C19 C24 -4.3(8) . . . . ?
N3 C27 C28 C29 179.8(5) . . . . ?
N3 C27 C32 C31 -178.4(5) . . . . ?
N4 C29 C30 C31 -178.1(5) . . . . ?
N5 C36 C37 C38 1.4(8) . . . . ?
N5 C36 C37 C42 -176.3(5) . . . . ?
N6 C38 C39 C40 -178.6(5) . . . . ?
C1 O1 C11 O2 7.2(9) . . . . ?
C1 O1 C11 C12 -167.6(7) . . . . ?
C1 O1 C11 C12A -180(3) . . . . ?
C1 C2 C3 C4 0.1(8) . . . . ?
C2 O3 C17 N1 -164.6(4) . . . . ?
C2 O3 C17 N2 16.1(6) . . . . ?
C2 C1 C6 O4 176.1(4) . . . . ?
C2 C1 C6 C5 -1.3(8) . . . . ?
C2 C3 C4 C5 -0.9(8) . . . . ?
C2 C3 C4 C7 -177.9(5) . . . . ?
C3 C4 C5 C6 0.6(8) . . . . ?
C3 C4 C7 C8 -149.9(6) . . . . ?
C3 C4 C7 C9 86.9(7) . . . . ?
C3 C4 C7 C10 -32.5(8) . . . . ?
C4 C5 C6 O4 -176.9(5) . . . . ?
C4 C5 C6 C1 0.5(8) . . . . ?
C5 C4 C7 C8 33.2(8) . . . . ?
C5 C4 C7 C9 -90.0(7) . . . . ?
C5 C4 C7 C10 150.6(6) . . . . ?
C6 O4 C36 N5 8.1(7) . . . . ?
C6 O4 C36 C37 -171.8(4) . . . . ?
C6 C1 C2 O3 -173.6(5) . . . . ?
C6 C1 C2 C3 1.0(8) . . . . ?
C7 C4 C5 C6 177.6(5) . . . . ?
C11 O1 C1 C2 -91.4(6) . . . . ?
C11 O1 C1 C6 93.5(6) . . . . ?
C11 C12 C13 C14 46.1(19) . . . . ?
C11 C12 C13 C15 -69.1(15) . . . . ?
C11 C12 C13 C16 176.2(14) . . . . ?
C11 C12A C13A C14A 179(5) . . . . ?
C11 C12A C13A C15A 74(5) . . . . ?
C11 C12A C13A C16A -78(6) . . . . ?
C17 O3 C2 C1 -108.0(5) . . . . ?
C17 O3 C2 C3 77.3(6) . . . . ?
C17 N1 C20 C19 -0.2(7) . . . . ?
C17 N1 C20 C21 -176.5(5) . . . . ?
C17 N2 C18 N3 -178.7(4) . . . . ?
C17 N2 C18 C19 3.2(7) . . . . ?
C18 N2 C17 O3 178.3(4) . . . . ?
C18 N2 C17 N1 -0.9(8) . . . . ?
C18 N3 C25 C26 106.8(6) . . . . ?
C18 N3 C27 C28 97.6(6) . . . . ?
C18 N3 C27 C32 -83.8(6) . . . . ?
C18 C19 C20 N1 2.3(7) . . . . ?
C18 C19 C20 C21 178.6(5) . . . . ?
C18 C19 C24 C23 -178.4(5) . . . . ?
C19 C20 C21 C22 -0.6(8) . . . . ?
C20 N1 C17 O3 -179.9(4) . . . . ?
C20 N1 C17 N2 -0.7(8) . . . . ?
C20 C19 C24 C23 -1.1(8) . . . . ?
C20 C21 C22 C23 0.5(9) . . . . ?
C21 C22 C23 C24 -0.6(9) . . . . ?
C22 C23 C24 C19 0.9(9) . . . . ?
C24 C19 C20 N1 -175.4(5) . . . . ?
C24 C19 C20 C21 0.9(8) . . . . ?
C25 N3 C18 N2 161.2(5) . . . . ?
C25 N3 C18 C19 -20.7(8) . . . . ?
C25 N3 C27 C28 -72.6(6) . . . . ?
C25 N3 C27 C32 106.0(6) . . . . ?
C27 N3 C18 N2 -7.3(6) . . . . ?
C27 N3 C18 C19 170.8(4) . . . . ?
C27 N3 C25 C26 -84.2(6) . . . . ?
C27 C28 C29 N4 177.9(5) . . . . ?
C27 C28 C29 C30 -2.5(8) . . . . ?
C28 C27 C32 C31 0.3(8) . . . . ?
C28 C29 C30 C31 2.2(9) . . . . ?
C29 N4 C33 C34 91.6(6) . . . . ?
C29 N4 C35 N5 0.7(7) . . . . ?
C29 N4 C35 N6 -178.2(5) . . . . ?
C29 C30 C31 C32 -0.7(9) . . . . ?
C30 C31 C32 C27 -0.5(8) . . . . ?
C32 C27 C28 C29 1.2(8) . . . . ?
C33 N4 C29 C28 84.0(6) . . . . ?
C33 N4 C29 C30 -95.7(6) . . . . ?
C33 N4 C35 N5 175.8(5) . . . . ?
C33 N4 C35 N6 -3.0(8) . . . . ?
C35 N4 C29 C28 -100.7(6) . . . . ?
C35 N4 C29 C30 79.6(7) . . . . ?
C35 N4 C33 C34 -83.6(6) . . . . ?
C35 N5 C36 O4 179.3(4) . . . . ?
C35 N5 C36 C37 -0.8(8) . . . . ?
C35 N6 C38 C37 -3.0(7) . . . . ?
C35 N6 C38 C39 176.4(5) . . . . ?
C36 O4 C6 C1 83.3(6) . . . . ?
C36 O4 C6 C5 -99.2(6) . . . . ?
C36 N5 C35 N4 179.2(5) . . . . ?
C36 N5 C35 N6 -2.1(8) . . . . ?
C36 C37 C38 N6 0.7(7) . . . . ?
C36 C37 C38 C39 -178.7(5) . . . . ?
C36 C37 C42 C41 177.3(5) . . . . ?
C37 C38 C39 C40 0.8(8) . . . . ?
C38 N6 C35 N4 -177.4(5) . . . . ?
C38 N6 C35 N5 3.9(8) . . . . ?
C38 C37 C42 C41 -0.2(8) . . . . ?
C38 C39 C40 C41 0.5(8) . . . . ?
C39 C40 C41 C42 -1.6(9) . . . . ?
C40 C41 C42 C37 1.5(8) . . . . ?
C42 C37 C38 N6 178.4(5) . . . . ?
C42 C37 C38 C39 -0.9(8) . . . . ?
O5 C43 C44 O7 8.4(7) . . . . ?
O5 C43 C44 C45 -178.1(4) . . . . ?
O5 C43 C48 O8 -3.7(7) . . . . ?
O5 C43 C48 C47 178.9(5) . . . . ?
O5 C53 C54 C55 -158.2(5) . . . . ?
O6 C53 C54 C55 23.9(9) . . . . ?
O7 C44 C45 C46 172.7(4) . . . . ?
N7 C62 C63 C64 -177.7(5) . . . . ?
N8 C60 C61 C62 3.9(7) . . . . ?
N8 C60 C61 C66 -171.7(5) . . . . ?
N9 C60 C61 C62 -177.0(5) . . . . ?
N9 C60 C61 C66 7.4(9) . . . . ?
N9 C69 C70 C71 -178.4(4) . . . . ?
N9 C69 C74 C73 -179.7(5) . . . . ?
N11 C78 C79 C80 -178.1(5) . . . . ?
N11 C78 C79 C84 -1.4(7) . . . . ?
N11 C78 C83 C82 177.6(5) . . . . ?
N12 C71 C72 C73 -177.9(5) . . . . ?
C43 O5 C53 O6 5.5(7) . . . . ?
C43 O5 C53 C54 -172.6(4) . . . . ?
C43 C44 C45 C46 -0.9(8) . . . . ?
C44 O7 C59 N7 -170.8(4) . . . . ?
C44 O7 C59 N8 10.9(7) . . . . ?
C44 C43 C48 O8 178.1(5) . . . . ?
C44 C43 C48 C47 0.7(8) . . . . ?
C44 C45 C46 C47 0.9(7) . . . . ?
C44 C45 C46 C49 -176.5(5) . . . . ?
C45 C46 C47 C48 -0.2(8) . . . . ?
C45 C46 C49 C50 108.2(6) . . . . ?
C45 C46 C49 C51 -12.9(8) . . . . ?
C45 C46 C49 C52 -133.0(6) . . . . ?
C46 C47 C48 O8 -178.0(5) . . . . ?
C46 C47 C48 C43 -0.7(8) . . . . ?
C47 C46 C49 C50 -69.2(7) . . . . ?
C47 C46 C49 C51 169.7(6) . . . . ?
C47 C46 C49 C52 49.6(7) . . . . ?
C48 O8 C84 N10 -14.1(7) . . . . ?
C48 O8 C84 C79 164.7(4) . . . . ?
C48 C43 C44 O7 -173.5(4) . . . . ?
C48 C43 C44 C45 0.1(8) . . . . ?
C49 C46 C47 C48 177.4(5) . . . . ?
C53 O5 C43 C44 -97.7(6) . . . . ?
C53 O5 C43 C48 84.2(6) . . . . ?
C53 C54 C55 C56 178.5(6) . . . . ?
C53 C54 C55 C57 63.5(7) . . . . ?
C53 C54 C55 C58 -54.5(9) . . . . ?
C59 O7 C44 C43 -99.1(6) . . . . ?
C59 O7 C44 C45 87.2(6) . . . . ?
C59 N7 C62 C61 -4.2(7) . . . . ?
C59 N7 C62 C63 176.0(5) . . . . ?
C59 N8 C60 N9 178.7(5) . . . . ?
C59 N8 C60 C61 -2.1(7) . . . . ?
C60 N8 C59 O7 173.9(4) . . . . ?
C60 N8 C59 N7 -3.9(8) . . . . ?
C60 N9 C67 C68 79.2(7) . . . . ?
C60 N9 C69 C70 108.0(6) . . . . ?
C60 N9 C69 C74 -73.5(6) . . . . ?
C60 C61 C62 N7 -0.7(7) . . . . ?
C60 C61 C62 C63 179.1(5) . . . . ?
C60 C61 C66 C65 180.0(6) . . . . ?
C61 C62 C63 C64 2.5(8) . . . . ?
C62 N7 C59 O7 -170.9(4) . . . . ?
C62 N7 C59 N8 7.0(8) . . . . ?
C62 C61 C66 C65 4.4(9) . . . . ?
C62 C63 C64 C65 0.3(9) . . . . ?
C63 C64 C65 C66 -0.7(10) . . . . ?
C64 C65 C66 C61 -1.7(10) . . . . ?
C66 C61 C62 N7 175.3(5) . . . . ?
C66 C61 C62 C63 -4.9(8) . . . . ?
C67 N9 C60 N8 179.1(5) . . . . ?
C67 N9 C60 C61 -0.1(9) . . . . ?
C67 N9 C69 C70 -78.1(6) . . . . ?
C67 N9 C69 C74 100.4(6) . . . . ?
C69 N9 C60 N8 -7.9(7) . . . . ?
C69 N9 C60 C61 172.9(5) . . . . ?
C69 N9 C67 C68 -93.9(5) . . . . ?
C69 C70 C71 N12 175.9(5) . . . . ?
C69 C70 C71 C72 -2.9(7) . . . . ?
C70 C69 C74 C73 -1.1(8) . . . . ?
C70 C71 C72 C73 0.9(8) . . . . ?
C71 N12 C75 C76 79.4(6) . . . . ?
C71 N12 C77 N10 14.1(7) . . . . ?
C71 N12 C77 N11 -166.8(4) . . . . ?
C71 C72 C73 C74 0.9(8) . . . . ?
C72 C73 C74 C69 -0.9(8) . . . . ?
C74 C69 C70 C71 3.1(7) . . . . ?
C75 N12 C71 C70 82.2(6) . . . . ?
C75 N12 C71 C72 -99.0(6) . . . . ?
C75 N12 C77 N10 -174.0(4) . . . . ?
C75 N12 C77 N11 5.1(7) . . . . ?
C77 N10 C84 O8 -179.6(4) . . . . ?
C77 N10 C84 C79 1.7(7) . . . . ?
C77 N11 C78 C79 -0.3(7) . . . . ?
C77 N11 C78 C83 -177.6(5) . . . . ?
C77 N12 C71 C70 -105.6(6) . . . . ?
C77 N12 C71 C72 73.2(6) . . . . ?
C77 N12 C75 C76 -92.5(6) . . . . ?
C78 N11 C77 N10 3.2(7) . . . . ?
C78 N11 C77 N12 -175.8(4) . . . . ?
C78 C79 C80 C81 0.5(8) . . . . ?
C78 C79 C84 O8 -178.0(4) . . . . ?
C78 C79 C84 N10 0.7(8) . . . . ?
C79 C78 C83 C82 0.2(8) . . . . ?
C79 C80 C81 C82 0.4(9) . . . . ?
C80 C79 C84 O8 -1.5(8) . . . . ?
C80 C79 C84 N10 177.2(5) . . . . ?
C80 C81 C82 C83 -1.1(10) . . . . ?
C81 C82 C83 C78 0.7(9) . . . . ?
C83 C78 C79 C80 -0.9(8) . . . . ?
C83 C78 C79 C84 175.8(5) . . . . ?
C84 O8 C48 C43 100.9(5) . . . . ?
C84 O8 C48 C47 -81.7(6) . . . . ?
C84 N10 C77 N11 -3.9(8) . . . . ?
C84 N10 C77 N12 175.1(4) . . . . ?
C84 C79 C80 C81 -175.8(5) . . . . ?
O9 C85 C86 O11 4.5(7) . . . . ?
O9 C85 C86 C87 -179.7(4) . . . . ?
O9 C85 C90 O12 -2.6(7) . . . . ?
O9 C85 C90 C89 179.9(5) . . . . ?
O9 C95 C96 C97 142.6(7) . . . . ?
O9 C95 C96 C97A 131.4(12) . . . . ?
O10 C95 C96 C97 -38.9(11) . . . . ?
O10 C95 C96 C97A -50.2(13) . . . . ?
O11 C86 C87 C88 176.1(4) . . . . ?
O12 C120 C121 C122 178.7(4) . . . . ?
O12 C120 C121 C126 -2.3(8) . . . . ?
N13 C104 C105 C106 179.5(5) . . . . ?
N14 C102 C103 C104 -2.8(7) . . . . ?
N14 C102 C103 C108 175.6(6) . . . . ?
N15 C102 C103 C104 177.5(5) . . . . ?
N15 C102 C103 C108 -4.1(9) . . . . ?
N15 C111 C112 C113 -179.7(4) . . . . ?
N15 C111 C116 C115 179.9(4) . . . . ?
N16 C120 C121 C122 -0.5(8) . . . . ?
N16 C120 C121 C126 178.5(5) . . . . ?
N17 C122 C123 C124 178.3(6) . . . . ?
N18 C113 C114 C115 -178.2(5) . . . . ?
C85 O9 C95 O10 -5.4(8) . . . . ?
C85 O9 C95 C96 173.2(4) . . . . ?
C85 C86 C87 C88 0.3(8) . . . . ?
C86 O11 C101 N13 -173.6(4) . . . . ?
C86 O11 C101 N14 7.3(7) . . . . ?
C86 C85 C90 O12 179.3(5) . . . . ?
C86 C85 C90 C89 1.8(8) . . . . ?
C86 C87 C88 C89 0.7(7) . . . . ?
C86 C87 C88 C91 -174.4(5) . . . . ?
C87 C88 C89 C90 -0.5(8) . . . . ?
C87 C88 C91 C92 96.2(6) . . . . ?
C87 C88 C91 C93 -145.4(5) . . . . ?
C87 C88 C91 C94 -25.2(8) . . . . ?
C88 C89 C90 O12 -178.3(5) . . . . ?
C88 C89 C90 C85 -0.8(8) . . . . ?
C89 C88 C91 C92 -78.8(7) . . . . ?
C89 C88 C91 C93 39.6(7) . . . . ?
C89 C88 C91 C94 159.7(6) . . . . ?
C90 O12 C120 N16 -14.3(7) . . . . ?
C90 O12 C120 C121 166.4(4) . . . . ?
C90 C85 C86 O11 -177.4(4) . . . . ?
C90 C85 C86 C87 -1.6(8) . . . . ?
C91 C88 C89 C90 174.7(5) . . . . ?
C95 O9 C85 C86 -82.6(6) . . . . ?
C95 O9 C85 C90 99.3(6) . . . . ?
C95 C96 C97 C98 56.3(12) . . . . ?
C95 C96 C97 C99 -57.8(12) . . . . ?
C95 C96 C97 C100 -176.1(8) . . . . ?
C95 C96 C97A C98A 75(2) . . . . ?
C95 C96 C97A C99A -42(2) . . . . ?
C95 C96 C97A C171 -169.0(16) . . . . ?
C101 O11 C86 C85 -101.2(6) . . . . ?
C101 O11 C86 C87 82.9(6) . . . . ?
C101 N13 C104 C103 -0.2(7) . . . . ?
C101 N13 C104 C105 177.5(5) . . . . ?
C101 N14 C102 N15 -176.9(5) . . . . ?
C101 N14 C102 C103 3.3(7) . . . . ?
C102 N14 C101 O11 176.4(4) . . . . ?
C102 N14 C101 N13 -2.4(9) . . . . ?
C102 N15 C109 C110 99.1(6) . . . . ?
C102 N15 C111 C112 106.0(6) . . . . ?
C102 N15 C111 C116 -76.2(6) . . . . ?
C102 C103 C104 N13 1.2(8) . . . . ?
C102 C103 C104 C105 -176.4(4) . . . . ?
C102 C103 C108 C107 177.4(6) . . . . ?
C103 C104 C105 C106 -2.7(8) . . . . ?
C104 N13 C101 O11 -178.2(4) . . . . ?
C104 N13 C101 N14 0.7(8) . . . . ?
C104 C103 C108 C107 -4.2(10) . . . . ?
C104 C105 C106 C107 -0.6(9) . . . . ?
C105 C106 C107 C108 1.5(11) . . . . ?
C106 C107 C108 C103 1.0(11) . . . . ?
C108 C103 C104 N13 -177.4(5) . . . . ?
C108 C103 C104 C105 5.0(8) . . . . ?
C109 N15 C102 N14 166.4(5) . . . . ?
C109 N15 C102 C103 -13.8(8) . . . . ?
C109 N15 C111 C112 -70.4(6) . . . . ?
C109 N15 C111 C116 107.5(5) . . . . ?
C111 N15 C102 N14 -9.3(7) . . . . ?
C111 N15 C102 C103 170.5(5) . . . . ?
C111 N15 C109 C110 -85.0(5) . . . . ?
C111 C112 C113 N18 177.6(5) . . . . ?
C111 C112 C113 C114 -2.2(7) . . . . ?
C112 C111 C116 C115 -2.3(8) . . . . ?
C112 C113 C114 C115 1.6(8) . . . . ?
C113 N18 C117 C118 90.0(6) . . . . ?
C113 N18 C119 N16 13.3(7) . . . . ?
C113 N18 C119 N17 -167.4(5) . . . . ?
C113 C114 C115 C116 -1.3(8) . . . . ?
C114 C115 C116 C111 1.6(8) . . . . ?
C116 C111 C112 C113 2.5(7) . . . . ?
C117 N18 C113 C112 83.3(6) . . . . ?
C117 N18 C113 C114 -96.9(6) . . . . ?
C117 N18 C119 N16 -173.5(4) . . . . ?
C117 N18 C119 N17 5.9(7) . . . . ?
C119 N16 C120 O12 -178.1(4) . . . . ?
C119 N16 C120 C121 1.1(7) . . . . ?
C119 N17 C122 C121 -2.6(8) . . . . ?
C119 N17 C122 C123 -179.5(5) . . . . ?
C119 N18 C113 C112 -103.3(6) . . . . ?
C119 N18 C113 C114 76.5(6) . . . . ?
C119 N18 C117 C118 -83.3(6) . . . . ?
C120 O12 C90 C85 105.4(6) . . . . ?
C120 O12 C90 C89 -77.1(6) . . . . ?
C120 N16 C119 N17 -2.7(8) . . . . ?
C120 N16 C119 N18 176.6(5) . . . . ?
C120 C121 C122 N17 1.3(8) . . . . ?
C120 C121 C122 C123 178.4(5) . . . . ?
C120 C121 C126 C125 -178.2(5) . . . . ?
C121 C122 C123 C124 1.0(9) . . . . ?
C122 N17 C119 N16 3.4(8) . . . . ?
C122 N17 C119 N18 -175.9(5) . . . . ?
C122 C121 C126 C125 0.7(8) . . . . ?
C122 C123 C124 C125 -1.6(10) . . . . ?
C123 C124 C125 C126 1.7(10) . . . . ?
C124 C125 C126 C121 -1.2(8) . . . . ?
C126 C121 C122 N17 -177.7(5) . . . . ?
C126 C121 C122 C123 -0.6(8) . . . . ?
O13 C127 C128 O15 -9.0(8) . . . . ?
O13 C127 C128 C129 176.3(5) . . . . ?
O13 C127 C132 O16 9.0(8) . . . . ?
O13 C127 C132 C131 -176.0(5) . . . . ?
O13 C137 C138 C140 134.0(11) . . . . ?
O14 C137 C138 C140 -59.0(15) . . . . ?
O15 C128 C129 C130 -175.3(5) . . . . ?
O15 C143 C144 C145 -178.8(4) . . . . ?
O15 C143 C144 C149 3.8(8) . . . . ?
N19 C143 C144 C145 2.7(7) . . . . ?
N19 C143 C144 C149 -174.7(5) . . . . ?
N20 C145 C146 C147 -178.5(5) . . . . ?
N21 C153 C154 C155 -178.0(5) . . . . ?
N21 C153 C158 C157 177.9(5) . . . . ?
N22 C157 C158 C153 179.4(5) . . . . ?
N22 C161 C162 C163 174.5(5) . . . . ?
N22 C161 C162 C167 -7.4(9) . . . . ?
N23 C161 C162 C163 -6.7(7) . . . . ?
N23 C161 C162 C167 171.4(5) . . . . ?
N24 C163 C164 C165 177.5(5) . . . . ?
C127 O13 C137 O14 -1.9(9) . . . . ?
C127 O13 C137 C1F -169.2(9) . . . . ?
C127 O13 C137 C138 165.2(7) . . . . ?
C127 C128 C129 C130 -0.6(8) . . . . ?
C128 O15 C143 N19 3.7(7) . . . . ?
C128 O15 C143 C144 -174.9(4) . . . . ?
C128 C127 C132 O16 -174.6(5) . . . . ?
C128 C127 C132 C131 0.4(8) . . . . ?
C128 C129 C130 C131 0.9(8) . . . . ?
C128 C129 C130 C133 178.8(5) . . . . ?
C129 C130 C131 C132 -0.6(8) . . . . ?
C129 C130 C133 C1A -97.5(15) . . . . ?
C129 C130 C133 C1B 31.8(16) . . . . ?
C129 C130 C133 C134 -114.3(11) . . . . ?
C129 C130 C133 C135 124.2(12) . . . . ?
C129 C130 C133 C136 1.3(12) . . . . ?
C129 C130 C133 C169 158.1(15) . . . . ?
C130 C131 C132 O16 175.0(5) . . . . ?
C130 C131 C132 C127 0.0(9) . . . . ?
C131 C130 C133 C1A 80.3(15) . . . . ?
C131 C130 C133 C1B -150.4(15) . . . . ?
C131 C130 C133 C134 63.5(11) . . . . ?
C131 C130 C133 C135 -58.0(13) . . . . ?
C131 C130 C133 C136 179.1(11) . . . . ?
C131 C130 C133 C169 -24.1(16) . . . . ?
C132 O16 C168 N23 8.9(7) . . . . ?
C132 O16 C168 N24 -172.6(4) . . . . ?
C132 C127 C128 O15 174.6(5) . . . . ?
C132 C127 C128 C129 -0.1(8) . . . . ?
C133 C130 C131 C132 -178.5(5) . . . . ?
C137 O13 C127 C128 102.8(6) . . . . ?
C137 O13 C127 C132 -80.9(6) . . . . ?
C137 C1F C170 C1C 43(3) . . . . ?
C137 C1F C170 C1D -66(3) . . . . ?
C137 C1F C170 C1E 170.7(19) . . . . ?
C137 C138 C140 C139 -51.2(17) . . . . ?
C137 C138 C140 C141 -168.6(13) . . . . ?
C137 C138 C140 C142 72.5(18) . . . . ?
C143 O15 C128 C127 87.6(6) . . . . ?
C143 O15 C128 C129 -97.6(6) . . . . ?
C143 N19 C150 N20 -0.8(8) . . . . ?
C143 N19 C150 N21 179.6(5) . . . . ?
C143 C144 C145 N20 0.4(7) . . . . ?
C143 C144 C145 C146 -179.7(5) . . . . ?
C143 C144 C149 C148 178.7(5) . . . . ?
C144 C145 C146 C147 1.6(8) . . . . ?
C145 N20 C150 N19 3.6(8) . . . . ?
C145 N20 C150 N21 -176.8(5) . . . . ?
C145 C144 C149 C148 1.5(8) . . . . ?
C145 C146 C147 C148 -0.4(9) . . . . ?
C146 C147 C148 C149 -0.4(9) . . . . ?
C147 C148 C149 C144 -0.2(8) . . . . ?
C149 C144 C145 N20 177.9(5) . . . . ?
C149 C144 C145 C146 -2.2(8) . . . . ?
C150 N19 C143 O15 178.9(4) . . . . ?
C150 N19 C143 C144 -2.6(7) . . . . ?
C150 N20 C145 C144 -3.3(8) . . . . ?
C150 N20 C145 C146 176.8(5) . . . . ?
C150 N21 C151 C152 -84.1(6) . . . . ?
C150 N21 C153 C154 80.9(7) . . . . ?
C150 N21 C153 C158 -99.5(6) . . . . ?
C151 N21 C150 N19 177.5(5) . . . . ?
C151 N21 C150 N20 -2.1(8) . . . . ?
C151 N21 C153 C154 -95.0(7) . . . . ?
C151 N21 C153 C158 84.6(7) . . . . ?
C153 N21 C150 N19 1.7(7) . . . . ?
C153 N21 C150 N20 -177.9(5) . . . . ?
C153 N21 C151 C152 91.6(6) . . . . ?
C153 C154 C155 C156 -0.7(9) . . . . ?
C154 C153 C158 C157 -2.6(9) . . . . ?
C154 C155 C156 C157 -0.7(9) . . . . ?
C155 C156 C157 N22 -177.7(6) . . . . ?
C155 C156 C157 C158 0.5(9) . . . . ?
C156 C157 C158 C153 1.1(9) . . . . ?
C157 N22 C159 C160 -83.2(5) . . . . ?
C157 N22 C161 N23 -7.4(6) . . . . ?
C157 N22 C161 C162 171.5(5) . . . . ?
C158 C153 C154 C155 2.4(9) . . . . ?
C159 N22 C157 C156 106.4(6) . . . . ?
C159 N22 C157 C158 -71.9(6) . . . . ?
C159 N22 C161 N23 164.5(5) . . . . ?
C159 N22 C161 C162 -16.7(8) . . . . ?
C161 N22 C157 C156 -80.8(7) . . . . ?
C161 N22 C157 C158 100.9(6) . . . . ?
C161 N22 C159 C160 104.7(6) . . . . ?
C161 N23 C168 O16 179.5(4) . . . . ?
C161 N23 C168 N24 1.4(9) . . . . ?
C161 C162 C163 N24 3.5(8) . . . . ?
C161 C162 C163 C164 -178.7(5) . . . . ?
C161 C162 C167 C166 178.6(5) . . . . ?
C162 C163 C164 C165 -0.5(8) . . . . ?
C163 N24 C168 O16 177.2(4) . . . . ?
C163 N24 C168 N23 -4.7(8) . . . . ?
C163 C162 C167 C166 -3.2(8) . . . . ?
C163 C164 C165 C166 -1.9(9) . . . . ?
C164 C165 C166 C167 1.7(10) . . . . ?
C165 C166 C167 C162 1.0(9) . . . . ?
C167 C162 C163 N24 -174.9(5) . . . . ?
C167 C162 C163 C164 3.0(8) . . . . ?
C168 O16 C132 C127 -100.8(6) . . . . ?
C168 O16 C132 C131 84.1(6) . . . . ?
C168 N23 C161 N22 -176.4(4) . . . . ?
C168 N23 C161 C162 4.6(7) . . . . ?
C168 N24 C163 C162 1.8(7) . . . . ?
C168 N24 C163 C164 -176.2(5) . . . . ?
C170 C1F C137 O13 -142.0(17) . . . . ?
C170 C1F C137 O14 51(2) . . . . ?

loop_
_platon_squeeze_void_nr
_platon_squeeze_void_average_x
_platon_squeeze_void_average_y
_platon_squeeze_void_average_z
_platon_squeeze_void_volume
_platon_squeeze_void_count_electrons
_platon_squeeze_void_content
1 -0.001 -0.013 0.246 348 78 ' '
2 0.001 0.046 0.754 348 77 ' '
3 0.102 0.916 0.277 21 4 ' '
4 0.151 0.582 0.887 22 2 ' '
5 0.250 1.005 1.000 281 63 ' '
6 0.250 0.476 0.500 297 63 ' '
7 0.245 0.050 0.263 26 11 ' '
8 0.255 0.550 0.737 26 11 ' '
9 0.348 0.082 0.113 22 2 ' '
10 0.398 0.416 0.723 21 4 ' '
11 0.499 0.469 0.246 348 78 ' '
12 0.501 -0.035 0.754 348 77 ' '
13 0.602 0.416 0.277 21 4 ' '
14 0.651 0.082 0.887 22 2 ' '
15 0.750 0.505 1.000 281 63 ' '
16 0.750 0.010 0.500 297 63 ' '
17 0.745 0.550 0.263 26 11 ' '
18 0.755 0.050 0.737 26 11 ' '
19 0.848 0.582 0.113 22 2 ' '
20 0.898 0.916 0.723 21 4 ' '

loop_
_twin_individual_id
_twin_individual_mass_fraction_refined
1 0.9(2)
2 0.1(2)
